data_4129716
loop_
_publ_author_name
'Stauber, Julia M.'
'Bloch, Eric D.'
'Vogiatzis, Konstantinos D.'
'Zheng, Shao-Liang'
'Hadt, Ryan G.'
'Hayes, Dugan'
'Chen, Lin X.'
'Gagliardi, Laura'
'Nocera, Daniel G.'
'Cummins, Christopher C.'

_publ_section_title
;
 Pushing Single-Oxygen-Atom-Bridged Bimetallic Systems to the Right: A
 Cryptand-Encapsulated Co-O-Co Unit.
;
_journal_issue 49
_journal_name_full 'Journal of the American Chemical Society'
_journal_page_first 15354
_journal_page_last 15357
_journal_paper_doi 10.1021/jacs.5b09827
_journal_volume 137
_journal_year 2015
_chemical_formula_sum 'C86 H137 Co2 K2 N12 O19.44'
_chemical_formula_weight 1846.14
_space_group_IT_number 147
_space_group_name_Hall '-P 3'
_space_group_name_H-M_alt 'P -3'
_symmetry_cell_setting trigonal
_symmetry_space_group_name_Hall '-P 3'
_symmetry_space_group_name_H-M 'P -3'
_atom_sites_solution_hydrogens geom
_atom_sites_solution_primary direct
_atom_sites_solution_secondary difmap
_audit_creation_method SHELXL-97
_cell_angle_alpha 90.00
_cell_angle_beta 90.00
_cell_angle_gamma 120.00
_cell_formula_units_Z 2
_cell_length_a 13.0171(7)
_cell_length_b 13.0171(7)
_cell_length_c 29.7312(16)
_cell_measurement_reflns_used 4854
_cell_measurement_temperature 100(2)
_cell_measurement_theta_max 25.0
_cell_measurement_theta_min 2.26
_cell_volume 4362.9(4)
_computing_cell_refinement 'SAINT 8.34A (Bruker-AXS, 2014)'
_computing_data_collection 'APEX2 v2014.3.0 (Bruker-AXS, 2014)'
_computing_data_reduction 'SAINT 8.34A (Bruker-AXS, 2014)'
_computing_molecular_graphics 'Bruker SHELXTL (Sheldrick, 2008)'
_computing_publication_material 'Bruker SHELXTL (Sheldrick, 2008)'
_computing_structure_refinement 'SHELXL-97 (Sheldrick, 2008)'
_computing_structure_solution 'SHELXS-97 (Sheldrick, 2008)'
_diffrn_ambient_temperature 100(2)
_diffrn_measured_fraction_theta_full 0.997
_diffrn_measured_fraction_theta_max 0.997
_diffrn_measurement_device_type
;
Bruker D8 goniometer with CCD area detector  
;
_diffrn_measurement_method 'omega and phi scans'
_diffrn_radiation_monochromator graphite
_diffrn_radiation_source 'fine-focus sealed tube'
_diffrn_radiation_type MoK\a
_diffrn_radiation_wavelength 0.71073
_diffrn_reflns_av_R_equivalents 0.0000
_diffrn_reflns_av_sigmaI/netI 0.0306
_diffrn_reflns_limit_h_max 7
_diffrn_reflns_limit_h_min -15
_diffrn_reflns_limit_k_max 15
_diffrn_reflns_limit_k_min 0
_diffrn_reflns_limit_l_max 35
_diffrn_reflns_limit_l_min 0
_diffrn_reflns_number 5149
_diffrn_reflns_theta_full 25.00
_diffrn_reflns_theta_max 25.03
_diffrn_reflns_theta_min 1.81
_exptl_absorpt_coefficient_mu 0.553
_exptl_absorpt_correction_T_max 0.9468
_exptl_absorpt_correction_T_min 0.8834
_exptl_absorpt_correction_type multi-scan
_exptl_absorpt_process_details TWINABS
_exptl_crystal_colour blue
_exptl_crystal_density_diffrn 1.405
_exptl_crystal_density_method 'not measured'
_exptl_crystal_description plate
_exptl_crystal_F_000 1969
_exptl_crystal_size_max 0.23
_exptl_crystal_size_mid 0.18
_exptl_crystal_size_min 0.10
_refine_diff_density_max 1.489
_refine_diff_density_min -1.716
_refine_diff_density_rms 0.164
_refine_ls_extinction_method none
_refine_ls_goodness_of_fit_ref 1.066
_refine_ls_hydrogen_treatment constr
_refine_ls_matrix_type full
_refine_ls_number_parameters 530
_refine_ls_number_reflns 5149
_refine_ls_number_restraints 415
_refine_ls_restrained_S_all 1.029
_refine_ls_R_factor_all 0.1359
_refine_ls_R_factor_gt 0.0994
_refine_ls_shift/su_max 0.000
_refine_ls_shift/su_mean 0.000
_refine_ls_structure_factor_coef Fsqd
_refine_ls_weighting_details 'calc w=1/[\s^2^(Fo^2^)+(0.0492P)^2^+53.3296P] where P=(Fo^2^+2Fc^2^)/3'
_refine_ls_weighting_scheme calc
_refine_ls_wR_factor_gt 0.2298
_refine_ls_wR_factor_ref 0.2539
_reflns_number_gt 3689
_reflns_number_total 5149
_reflns_threshold_expression >2sigma(I)
_cod_data_source_file ja5b09827_si_002.cif
_cod_data_source_block Co-O-Co_mixed
_cod_depositor_comments
;
The following automatic conversions were performed:

data item '_symmetry_cell_setting' value 'Trigonal' was changed to
'trigonal' in accordance with the
/home/saulius/struct/COD-crude-data/automatic-downloads/DataCite-retrospective/ACS/depositions/lib/dictionaries/cif_core.dic
dictionary named 'cif_core.dic' version 2.4.2 last updated on
2011-04-26.

Automatic conversion script
Id: cif_fix_values 6909 2019-04-08 15:41:33Z antanas 
;
_cod_original_sg_symbol_Hall -P3
_cod_original_sg_symbol_H-M P-3
_cod_database_code 4129716

loop_
_symmetry_equiv_pos_as_xyz
'x, y, z'
'-y, x-y, z'
'-x+y, -x, z'
'-x, -y, -z'
'y, -x+y, -z'
'x-y, x, -z'

loop_
_atom_site_label
_atom_site_type_symbol
_atom_site_fract_x
_atom_site_fract_y
_atom_site_fract_z
_atom_site_U_iso_or_equiv
_atom_site_adp_type
_atom_site_occupancy
_atom_site_symmetry_multiplicity
_atom_site_calc_flag
_atom_site_refinement_flags
_atom_site_disorder_assembly
_atom_site_disorder_group
Co1 Co 1.0000 1.0000 0.18282(7) 0.0359(5) Uani 0.938(3) 3 d SP . 1
O1 O 1.0000 1.0000 0.2501(4) 0.068(3) Uani 0.938(3) 3 d SP . 1
Co2 Co 1.0000 1.0000 0.31717(7) 0.0360(5) Uani 0.938(3) 3 d SP . 1
Co1A Co 1.0000 1.0000 0.1480(11) 0.0359(5) Uani 0.062(3) 3 d SP . 2
Co2A Co 1.0000 1.0000 0.3514(11) 0.0360(5) Uani 0.062(3) 3 d SP . 2
C1 C 0.9686(7) 1.0893(6) 0.0789(3) 0.0394(17) Uani 1 1 d . . .
H1A H 0.9202 1.0670 0.0511 0.047 Uiso 1 1 calc R . .
H1B H 1.0415 1.1665 0.0736 0.047 Uiso 1 1 calc R . .
C2 C 0.8992(7) 1.1003(7) 0.1175(3) 0.0403(18) Uani 1 1 d . . .
H2A H 0.8800 1.1632 0.1105 0.048 Uiso 1 1 calc R . .
H2B H 0.8236 1.0247 0.1210 0.048 Uiso 1 1 calc R . .
C3 C 1.0448(6) 1.2432(6) 0.1662(2) 0.0350(16) Uani 1 1 d . . .
C4 C 1.1102(6) 1.2742(6) 0.2094(2) 0.0359(16) Uani 1 1 d . . .
C5 C 1.2352(7) 1.3349(6) 0.2100(2) 0.0396(17) Uani 1 1 d . . .
H5 H 1.2773 1.3580 0.1824 0.047 Uiso 1 1 calc R . .
C6 C 1.2982(7) 1.3618(7) 0.2500(3) 0.0440(19) Uani 1 1 d . . .
C7 C 1.2355(7) 1.3350(6) 0.2901(3) 0.0402(18) Uani 1 1 d . . .
H7 H 1.2776 1.3579 0.3177 0.048 Uiso 1 1 calc R . .
C8 C 1.1104(6) 1.2746(6) 0.2906(2) 0.0356(16) Uani 1 1 d . . .
C9 C 1.0513(6) 1.2448(7) 0.2499(3) 0.0398(18) Uani 1 1 d . . .
H9 H 0.9670 1.2025 0.2499 0.048 Uiso 1 1 calc R . .
C10 C 1.0451(6) 1.2436(6) 0.3336(2) 0.0354(16) Uani 1 1 d . . .
C11 C 0.8986(7) 1.1000(7) 0.3825(2) 0.0394(17) Uani 1 1 d . . .
H11A H 0.8230 1.0243 0.3790 0.047 Uiso 1 1 calc R . .
H11B H 0.8793 1.1629 0.3895 0.047 Uiso 1 1 calc R . .
C12 C 0.9687(7) 1.0891(6) 0.4213(3) 0.0390(17) Uani 1 1 d . . .
H12A H 1.0415 1.1663 0.4264 0.047 Uiso 1 1 calc R . .
H12B H 0.9204 1.0669 0.4491 0.047 Uiso 1 1 calc R . .
C13 C 1.4321(8) 1.4071(10) 0.2498(3) 0.060(3) Uani 1 1 d . . .
C14 C 1.4904(8) 1.4813(11) 0.2916(3) 0.078(3) Uani 1 1 d . . .
H14A H 1.4820 1.5520 0.2915 0.117 Uiso 1 1 d R . .
H14B H 1.5748 1.5054 0.2918 0.117 Uiso 1 1 d R . .
H14C H 1.4519 1.4337 0.3184 0.117 Uiso 1 1 d R . .
C15 C 1.4902(8) 1.4801(11) 0.2085(3) 0.079(3) Uani 1 1 d . . .
H15A H 1.4495 1.4339 0.1817 0.118 Uiso 1 1 d R . .
H15B H 1.5737 1.5011 0.2076 0.118 Uiso 1 1 d R . .
H15C H 1.4849 1.5526 0.2093 0.118 Uiso 1 1 d R . .
C16 C 1.4552(9) 1.3032(11) 0.2498(4) 0.082(3) Uani 1 1 d . . .
H16A H 1.4244 1.2578 0.2777 0.123 Uiso 1 1 d R . .
H16B H 1.5406 1.3327 0.2476 0.123 Uiso 1 1 d R . .
H16C H 1.4148 1.2519 0.2240 0.123 Uiso 1 1 d R . .
N1 N 1.0000 1.0000 0.0893(3) 0.034(2) Uani 1 3 d S . .
N2 N 0.9664(5) 1.1292(5) 0.1600(2) 0.0385(14) Uani 1 1 d . . .
N3 N 0.9661(5) 1.1290(5) 0.3399(2) 0.0389(15) Uani 1 1 d . . .
N4 N 1.0000 1.0000 0.4109(3) 0.034(2) Uani 1 3 d S . .
O2 O 1.0650(5) 1.3256(5) 0.13897(18) 0.0458(13) Uani 1 1 d . . .
O3 O 1.0652(5) 1.3263(5) 0.36097(19) 0.0468(13) Uani 1 1 d . . .
K1 K 0.6667 0.3333 0.00649(8) 0.0252(5) Uani 1 3 d SU . .
N11 N 0.6667 0.3333 -0.0934(3) 0.0195(16) Uani 1 3 d SDU . .
C21 C 0.7852(18) 0.356(3) -0.1076(9) 0.0182(19) Uani 0.33 1 d PDU A -1
H21A H 0.8404 0.4424 -0.1076 0.022 Uiso 0.33 1 calc PR A -1
H21B H 0.7792 0.3277 -0.1390 0.022 Uiso 0.33 1 calc PR A -1
C22 C 0.839(3) 0.298(2) -0.0794(7) 0.0178(19) Uani 0.33 1 d PDU A -1
H22A H 0.7851 0.2109 -0.0791 0.021 Uiso 0.33 1 calc PR A -1
H22B H 0.9157 0.3152 -0.0922 0.021 Uiso 0.33 1 calc PR A -1
O21 O 0.8549(18) 0.344(2) -0.0347(6) 0.0140(15) Uani 0.33 1 d PDU A -1
C23 C 0.9143(19) 0.2977(19) -0.0077(6) 0.0176(18) Uani 0.33 1 d PDU A -1
H23A H 0.9903 0.3163 -0.0221 0.021 Uiso 0.33 1 calc PR A -1
H23B H 0.8644 0.2104 -0.0053 0.021 Uiso 0.33 1 calc PR A -1
C24 C 0.9370(15) 0.3504(17) 0.0372(6) 0.0173(19) Uani 0.33 1 d PDU A -1
H24A H 0.9861 0.3264 0.0549 0.021 Uiso 0.33 1 calc PR A -1
H24B H 0.9798 0.4380 0.0351 0.021 Uiso 0.33 1 calc PR A -1
O22 O 0.8236(12) 0.3081(16) 0.0585(4) 0.016(2) Uani 0.33 1 d PDU A -1
C25 C 0.8400(16) 0.359(2) 0.1026(6) 0.020(3) Uani 0.33 1 d PDU A -1
H25A H 0.8671 0.4448 0.1005 0.025 Uiso 0.33 1 calc PR A -1
H25B H 0.8997 0.3489 0.1196 0.025 Uiso 0.33 1 calc PR A -1
C26 C 0.7216(18) 0.294(2) 0.1249(6) 0.022(3) Uani 0.33 1 d PDU A -1
H26A H 0.6900 0.2076 0.1212 0.026 Uiso 0.33 1 calc PR A -1
H26B H 0.7322 0.3114 0.1575 0.026 Uiso 0.33 1 calc PR A -1
C31 C 0.626(3) 0.4151(19) -0.1095(8) 0.0182(19) Uani 0.33 1 d PDU A -1
H31A H 0.5393 0.3769 -0.1046 0.022 Uiso 0.33 1 calc PR A -1
H31B H 0.6402 0.4266 -0.1423 0.022 Uiso 0.33 1 calc PR A -1
C32 C 0.685(2) 0.535(2) -0.0870(8) 0.0178(19) Uani 0.33 1 d PDU A -1
H32A H 0.7724 0.5708 -0.0883 0.021 Uiso 0.33 1 calc PR A -1
H32B H 0.6635 0.5886 -0.1028 0.021 Uiso 0.33 1 calc PR A -1
O31 O 0.6469(18) 0.5207(18) -0.0412(6) 0.0140(15) Uani 0.33 1 d PDU A -1
C33 C 0.696(2) 0.6291(17) -0.0163(6) 0.0176(18) Uani 0.33 1 d PDU A -1
H33A H 0.6819 0.6869 -0.0326 0.021 Uiso 0.33 1 calc PR A -1
H33B H 0.7831 0.6631 -0.0135 0.021 Uiso 0.33 1 calc PR A -1
C34 C 0.643(2) 0.608(2) 0.0286(6) 0.0173(19) Uani 0.33 1 d PDU A -1
H34A H 0.6792 0.6838 0.0457 0.021 Uiso 0.33 1 calc PR A -1
H34B H 0.5569 0.5788 0.0259 0.021 Uiso 0.33 1 calc PR A -1
O32 O 0.6621(12) 0.5227(16) 0.0521(4) 0.016(2) Uani 0.33 1 d PDU A -1
C35 C 0.6021(17) 0.492(2) 0.0946(6) 0.020(3) Uani 0.33 1 d PDU A -1
H35A H 0.5168 0.4345 0.0904 0.025 Uiso 0.33 1 calc PR A -1
H35B H 0.6096 0.5641 0.1093 0.025 Uiso 0.33 1 calc PR A -1
C36 C 0.6594(18) 0.440(2) 0.1230(6) 0.022(3) Uani 0.33 1 d PDU A -1
H36A H 0.7463 0.4940 0.1230 0.026 Uiso 0.33 1 calc PR A -1
H36B H 0.6314 0.4331 0.1544 0.026 Uiso 0.33 1 calc PR A -1
C41 C 0.580(2) 0.2177(19) -0.1135(9) 0.0182(19) Uani 0.33 1 d PDU A -1
H41A H 0.6104 0.1618 -0.1111 0.022 Uiso 0.33 1 calc PR A -1
H41B H 0.5691 0.2286 -0.1457 0.022 Uiso 0.33 1 calc PR A -1
C42 C 0.463(2) 0.167(3) -0.0895(8) 0.0178(19) Uani 0.33 1 d PDU A -1
H42A H 0.4337 0.2243 -0.0909 0.021 Uiso 0.33 1 calc PR A -1
H42B H 0.4037 0.0931 -0.1046 0.021 Uiso 0.33 1 calc PR A -1
O41 O 0.4746(16) 0.142(2) -0.0435(6) 0.0140(15) Uani 0.33 1 d PDU A -1
C43 C 0.3617(16) 0.079(2) -0.0218(7) 0.0176(18) Uani 0.33 1 d PDU A -1
H43A H 0.3080 0.0078 -0.0397 0.021 Uiso 0.33 1 calc PR A -1
H43B H 0.3255 0.1296 -0.0193 0.021 Uiso 0.33 1 calc PR A -1
C44 C 0.378(2) 0.0423(16) 0.0233(7) 0.0173(19) Uani 0.33 1 d PDU A -1
H44A H 0.2992 -0.0099 0.0372 0.021 Uiso 0.33 1 calc PR A -1
H44B H 0.4204 -0.0024 0.0211 0.021 Uiso 0.33 1 calc PR A -1
O42 O 0.4442(12) 0.1468(15) 0.0504(5) 0.016(2) Uani 0.33 1 d PDU A -1
C45 C 0.4668(19) 0.119(2) 0.0943(5) 0.020(3) Uani 0.33 1 d PDU A -1
H45A H 0.5241 0.0896 0.0928 0.025 Uiso 0.33 1 calc PR A -1
H45B H 0.3924 0.0558 0.1081 0.025 Uiso 0.33 1 calc PR A -1
C46 C 0.5169(17) 0.230(2) 0.1217(6) 0.022(3) Uani 0.33 1 d PDU A -1
H46A H 0.4619 0.2618 0.1200 0.026 Uiso 0.33 1 calc PR A -1
H46B H 0.5209 0.2103 0.1536 0.026 Uiso 0.33 1 calc PR A -1
N12 N 0.6345(10) 0.323(2) 0.1077(5) 0.024(4) Uani 0.33 1 d PDU A -1
K2 K 0.6667 0.3333 0.49349(8) 0.0251(5) Uani 1 3 d SU . .
N51 N 0.6667 0.3333 0.5933(3) 0.0187(16) Uani 1 3 d SDU . .
C51 C 0.7850(18) 0.354(3) 0.6080(9) 0.0172(18) Uani 0.33 1 d PDU B -2
H51A H 0.7777 0.3242 0.6391 0.021 Uiso 0.33 1 calc PR B -2
H51B H 0.8406 0.4409 0.6087 0.021 Uiso 0.33 1 calc PR B -2
C52 C 0.838(2) 0.298(2) 0.5792(7) 0.0174(19) Uani 0.33 1 d PDU B -2
H52A H 0.9155 0.3148 0.5919 0.021 Uiso 0.33 1 calc PR B -2
H52B H 0.7851 0.2108 0.5787 0.021 Uiso 0.33 1 calc PR B -2
O51 O 0.8546(18) 0.344(2) 0.5346(5) 0.0136(15) Uani 0.33 1 d PDU B -2
C53 C 0.9148(19) 0.2989(19) 0.5076(6) 0.0179(18) Uani 0.33 1 d PDU B -2
H53A H 0.8654 0.2115 0.5053 0.022 Uiso 0.33 1 calc PR B -2
H53B H 0.9909 0.3181 0.5220 0.022 Uiso 0.33 1 calc PR B -2
C54 C 0.9368(15) 0.3517(17) 0.4628(6) 0.0167(19) Uani 0.33 1 d PDU B -2
H54A H 0.9788 0.4393 0.4651 0.020 Uiso 0.33 1 calc PR B -2
H54B H 0.9865 0.3286 0.4452 0.020 Uiso 0.33 1 calc PR B -2
O52 O 0.8237(12) 0.3088(16) 0.4414(4) 0.016(2) Uani 0.33 1 d PDU B -2
C55 C 0.8395(16) 0.358(2) 0.3971(5) 0.019(3) Uani 0.33 1 d PDU B -2
H55A H 0.8979 0.3461 0.3800 0.023 Uiso 0.33 1 calc PR B -2
H55B H 0.8682 0.4443 0.3987 0.023 Uiso 0.33 1 calc PR B -2
C56 C 0.7208(17) 0.295(2) 0.3750(6) 0.021(3) Uani 0.33 1 d PDU B -2
H56A H 0.7315 0.3124 0.3424 0.025 Uiso 0.33 1 calc PR B -2
H56B H 0.6887 0.2082 0.3785 0.025 Uiso 0.33 1 calc PR B -2
C61 C 0.626(3) 0.4155(19) 0.6093(8) 0.0172(18) Uani 0.33 1 d PDU B -2
H61A H 0.6392 0.4266 0.6421 0.021 Uiso 0.33 1 calc PR B -2
H61B H 0.5389 0.3772 0.6042 0.021 Uiso 0.33 1 calc PR B -2
C62 C 0.685(2) 0.5357(19) 0.5872(7) 0.0174(19) Uani 0.33 1 d PDU B -2
H62A H 0.6622 0.5886 0.6030 0.021 Uiso 0.33 1 calc PR B -2
H62B H 0.7718 0.5718 0.5887 0.021 Uiso 0.33 1 calc PR B -2
O61 O 0.6472(18) 0.5218(18) 0.5414(6) 0.0136(15) Uani 0.33 1 d PDU B -2
C63 C 0.697(2) 0.6301(17) 0.5164(6) 0.0179(18) Uani 0.33 1 d PDU B -2
H63A H 0.7837 0.6636 0.5135 0.022 Uiso 0.33 1 calc PR B -2
H63B H 0.6829 0.6883 0.5326 0.022 Uiso 0.33 1 calc PR B -2
C64 C 0.643(3) 0.609(2) 0.4714(6) 0.0167(19) Uani 0.33 1 d PDU B -2
H64A H 0.5573 0.5794 0.4741 0.020 Uiso 0.33 1 calc PR B -2
H64B H 0.6797 0.6840 0.4542 0.020 Uiso 0.33 1 calc PR B -2
O62 O 0.6622(13) 0.5230(16) 0.4482(4) 0.016(2) Uani 0.33 1 d PDU B -2
C65 C 0.6030(17) 0.493(2) 0.4056(6) 0.019(3) Uani 0.33 1 d PDU B -2
H65A H 0.6108 0.5646 0.3909 0.023 Uiso 0.33 1 calc PR B -2
H65B H 0.5175 0.4352 0.4098 0.023 Uiso 0.33 1 calc PR B -2
C66 C 0.6594(18) 0.439(2) 0.3771(6) 0.021(3) Uani 0.33 1 d PDU B -2
H66A H 0.6313 0.4332 0.3458 0.025 Uiso 0.33 1 calc PR B -2
H66B H 0.7464 0.4933 0.3771 0.025 Uiso 0.33 1 calc PR B -2
C71 C 0.580(2) 0.2167(19) 0.6134(9) 0.0172(18) Uani 0.33 1 d PDU B -2
H71A H 0.5696 0.2268 0.6458 0.021 Uiso 0.33 1 calc PR B -2
H71B H 0.6102 0.1606 0.6105 0.021 Uiso 0.33 1 calc PR B -2
C72 C 0.463(2) 0.168(3) 0.5895(8) 0.0174(19) Uani 0.33 1 d PDU B -2
H72A H 0.4031 0.0947 0.6046 0.021 Uiso 0.33 1 calc PR B -2
H72B H 0.4358 0.2266 0.5907 0.021 Uiso 0.33 1 calc PR B -2
O71 O 0.4746(16) 0.143(2) 0.5436(6) 0.0136(15) Uani 0.33 1 d PDU B -2
C73 C 0.3616(16) 0.079(2) 0.5219(7) 0.0179(18) Uani 0.33 1 d PDU B -2
H73A H 0.3255 0.1299 0.5193 0.022 Uiso 0.33 1 calc PR B -2
H73B H 0.3077 0.0080 0.5398 0.022 Uiso 0.33 1 calc PR B -2
C74 C 0.378(2) 0.0424(16) 0.4768(6) 0.0167(19) Uani 0.33 1 d PDU B -2
H74A H 0.4208 -0.0022 0.4790 0.020 Uiso 0.33 1 calc PR B -2
H74B H 0.2995 -0.0099 0.4627 0.020 Uiso 0.33 1 calc PR B -2
O72 O 0.4444(12) 0.1468(15) 0.4498(5) 0.016(2) Uani 0.33 1 d PDU B -2
C75 C 0.4667(18) 0.1187(19) 0.4058(5) 0.019(3) Uani 0.33 1 d PDU B -2
H75A H 0.3921 0.0565 0.3921 0.023 Uiso 0.33 1 calc PR B -2
H75B H 0.5233 0.0888 0.4074 0.023 Uiso 0.33 1 calc PR B -2
C76 C 0.5181(17) 0.230(2) 0.3782(6) 0.021(3) Uani 0.33 1 d PDU B -2
H76A H 0.5225 0.2093 0.3465 0.025 Uiso 0.33 1 calc PR B -2
H76B H 0.4628 0.2615 0.3794 0.025 Uiso 0.33 1 calc PR B -2
N52 N 0.6345(10) 0.323(2) 0.3919(5) 0.023(4) Uani 0.33 1 d PDU B -2
C1S C 0.503(4) 0.930(5) 0.250(2) 0.031(6) Uani 0.109(5) 1 d PDU . -3
H1SA H 0.4847 0.9940 0.2462 0.047 Uiso 0.109(5) 1 d PR . -3
H1SB H 0.5423 0.9382 0.2786 0.047 Uiso 0.109(5) 1 d PR . -3
H1SC H 0.5547 0.9334 0.2252 0.047 Uiso 0.109(5) 1 d PR . -3
C2S C 0.380(4) 0.820(3) 0.246(3) 0.037(5) Uani 0.109(5) 1 d PDU . -3
H2SA H 0.3308 0.8352 0.2677 0.044 Uiso 0.109(5) 1 calc PR . -3
H2SB H 0.3514 0.8259 0.2159 0.044 Uiso 0.109(5) 1 calc PR . -3
O1S O 0.341(5) 0.699(3) 0.2514(13) 0.039(5) Uani 0.109(5) 1 d PDU . -3
C3S C 0.418(5) 0.653(4) 0.247(3) 0.039(5) Uani 0.109(5) 1 d PDU . -3
H3SA H 0.4707 0.6940 0.2733 0.046 Uiso 0.109(5) 1 d PR . -3
H3SB H 0.4708 0.6813 0.2207 0.046 Uiso 0.109(5) 1 d PR . -3
C4S C 0.389(6) 0.524(4) 0.254(3) 0.040(6) Uani 0.109(5) 1 d PDU . -3
H4SA H 0.4633 0.5231 0.2554 0.060 Uiso 0.109(5) 1 d PR . -3
H4SB H 0.3428 0.4906 0.2812 0.060 Uiso 0.109(5) 1 d PR . -3
H4SC H 0.3429 0.4776 0.2276 0.060 Uiso 0.109(5) 1 d PR . -3
C1T C 0.485(9) 0.843(7) 0.225(4) 0.031(6) Uani 0.057(5) 1 d PDU . -4
H1TA H 0.4584 0.8656 0.1981 0.047 Uiso 0.057(5) 1 d PR . -4
H1TB H 0.4568 0.8647 0.2519 0.047 Uiso 0.057(5) 1 d PR . -4
H1TC H 0.5723 0.8841 0.2255 0.047 Uiso 0.057(5) 1 d PR . -4
C2T C 0.406(8) 0.708(7) 0.230(3) 0.037(5) Uani 0.057(5) 1 d PDU . -4
H2TA H 0.3193 0.6750 0.2266 0.044 Uiso 0.057(5) 1 d PR . -4
H2TB H 0.4328 0.6941 0.2006 0.044 Uiso 0.057(5) 1 d PR . -4
O1T O 0.425(6) 0.634(6) 0.260(3) 0.039(5) Uani 0.057(5) 1 d PDU . -4
C3T C 0.527(6) 0.624(7) 0.256(4) 0.039(5) Uani 0.057(5) 1 d PDU . -4
H3TA H 0.5681 0.6582 0.2846 0.046 Uiso 0.057(5) 1 d PR . -4
H3TB H 0.5847 0.6732 0.2321 0.046 Uiso 0.057(5) 1 d PR . -4
C4T C 0.533(10) 0.511(9) 0.249(5) 0.040(6) Uani 0.057(5) 1 d PDU . -4
H4TA H 0.6139 0.5247 0.2518 0.060 Uiso 0.057(5) 1 d PR . -4
H4TB H 0.4835 0.4583 0.2729 0.060 Uiso 0.057(5) 1 d PR . -4
H4TC H 0.5004 0.4735 0.2196 0.060 Uiso 0.057(5) 1 d PR . -4

loop_
_atom_site_aniso_label
_atom_site_aniso_U_11
_atom_site_aniso_U_22
_atom_site_aniso_U_33
_atom_site_aniso_U_23
_atom_site_aniso_U_13
_atom_site_aniso_U_12
Co1 0.0313(6) 0.0313(6) 0.0450(12) 0.000 0.000 0.0156(3)
O1 0.082(5) 0.082(5) 0.040(6) 0.000 0.000 0.041(3)
Co2 0.0313(6) 0.0313(6) 0.0452(12) 0.000 0.000 0.0157(3)
Co1A 0.0313(6) 0.0313(6) 0.0450(12) 0.000 0.000 0.0156(3)
Co2A 0.0313(6) 0.0313(6) 0.0452(12) 0.000 0.000 0.0157(3)
C1 0.034(4) 0.030(4) 0.046(4) -0.001(3) -0.006(3) 0.010(3)
C2 0.036(4) 0.043(4) 0.045(4) -0.001(3) -0.006(3) 0.022(4)
C3 0.029(4) 0.033(4) 0.040(4) 0.003(3) 0.002(3) 0.014(3)
C4 0.037(4) 0.037(4) 0.038(4) 0.002(3) 0.000(3) 0.021(3)
C5 0.040(4) 0.035(4) 0.035(4) 0.001(3) 0.000(3) 0.012(3)
C6 0.046(5) 0.043(4) 0.033(4) 0.000(3) 0.000(3) 0.015(4)
C7 0.042(4) 0.032(4) 0.037(4) 0.000(3) -0.002(3) 0.012(3)
C8 0.035(4) 0.036(4) 0.039(4) -0.003(3) 0.000(3) 0.020(3)
C9 0.023(3) 0.044(4) 0.045(4) 0.000(3) 0.000(3) 0.011(3)
C10 0.032(4) 0.033(4) 0.039(4) -0.004(3) -0.003(3) 0.014(3)
C11 0.034(4) 0.044(4) 0.043(4) 0.001(3) 0.006(3) 0.022(4)
C12 0.034(4) 0.030(4) 0.044(4) 0.000(3) 0.006(3) 0.009(3)
C13 0.047(5) 0.086(7) 0.031(4) 0.002(4) 0.000(4) 0.022(5)
C14 0.042(5) 0.115(9) 0.050(6) -0.013(6) -0.013(4) 0.019(6)
C15 0.041(5) 0.117(9) 0.051(6) 0.012(6) 0.012(4) 0.020(6)
C16 0.052(6) 0.112(10) 0.085(8) -0.001(7) 0.001(5) 0.043(7)
N1 0.035(3) 0.035(3) 0.031(5) 0.000 0.000 0.0175(17)
N2 0.038(3) 0.038(3) 0.044(4) -0.004(3) -0.007(3) 0.022(3)
N3 0.041(4) 0.038(3) 0.043(4) 0.003(3) 0.007(3) 0.024(3)
N4 0.034(3) 0.034(3) 0.033(6) 0.000 0.000 0.0171(17)
O2 0.042(3) 0.039(3) 0.048(3) 0.005(3) -0.003(2) 0.015(3)
O3 0.042(3) 0.040(3) 0.051(3) -0.004(3) 0.004(3) 0.015(3)
K1 0.0255(8) 0.0255(8) 0.0247(12) 0.000 0.000 0.0127(4)
N11 0.017(2) 0.017(2) 0.025(4) 0.000 0.000 0.0083(11)
C21 0.016(8) 0.015(7) 0.019(4) 0.002(6) 0.001(6) 0.004(7)
C22 0.013(6) 0.017(6) 0.024(4) 0.008(5) -0.001(4) 0.009(5)
O21 0.012(4) 0.010(4) 0.020(3) 0.001(4) -0.004(3) 0.006(4)
C23 0.016(5) 0.010(5) 0.027(4) 0.008(4) 0.000(4) 0.006(4)
C24 0.018(6) 0.007(4) 0.025(4) 0.000(4) -0.005(4) 0.005(5)
O22 0.011(6) 0.010(4) 0.023(3) 0.001(3) -0.006(2) 0.003(4)
C25 0.021(8) 0.015(5) 0.024(4) -0.002(4) -0.007(3) 0.008(7)
C26 0.019(8) 0.015(6) 0.026(4) 0.000(5) -0.002(3) 0.003(8)
C31 0.016(8) 0.015(7) 0.019(4) 0.002(6) 0.001(6) 0.004(7)
C32 0.013(6) 0.017(6) 0.024(4) 0.008(5) -0.001(4) 0.009(5)
O31 0.012(4) 0.010(4) 0.020(3) 0.001(4) -0.004(3) 0.006(4)
C33 0.016(5) 0.010(5) 0.027(4) 0.008(4) 0.000(4) 0.006(4)
C34 0.018(6) 0.007(4) 0.025(4) 0.000(4) -0.005(4) 0.005(5)
O32 0.011(6) 0.010(4) 0.023(3) 0.001(3) -0.006(2) 0.003(4)
C35 0.021(8) 0.015(5) 0.024(4) -0.002(4) -0.007(3) 0.008(7)
C36 0.019(8) 0.015(6) 0.026(4) 0.000(5) -0.002(3) 0.003(8)
C41 0.016(8) 0.015(7) 0.019(4) 0.002(6) 0.001(6) 0.004(7)
C42 0.013(6) 0.017(6) 0.024(4) 0.008(5) -0.001(4) 0.009(5)
O41 0.012(4) 0.010(4) 0.020(3) 0.001(4) -0.004(3) 0.006(4)
C43 0.016(5) 0.010(5) 0.027(4) 0.008(4) 0.000(4) 0.006(4)
C44 0.018(6) 0.007(4) 0.025(4) 0.000(4) -0.005(4) 0.005(5)
O42 0.011(6) 0.010(4) 0.023(3) 0.001(3) -0.006(2) 0.003(4)
C45 0.021(8) 0.015(5) 0.024(4) -0.002(4) -0.007(3) 0.008(7)
C46 0.019(8) 0.015(6) 0.026(4) 0.000(5) -0.002(3) 0.003(8)
N12 0.021(9) 0.013(7) 0.035(7) 0.003(10) -0.006(6) 0.006(9)
K2 0.0257(8) 0.0257(8) 0.0239(12) 0.000 0.000 0.0128(4)
N51 0.016(2) 0.016(2) 0.024(4) 0.000 0.000 0.0080(11)
C51 0.013(7) 0.013(6) 0.017(4) -0.005(5) -0.002(6) -0.001(7)
C52 0.012(6) 0.017(6) 0.023(4) -0.010(5) -0.002(4) 0.007(5)
O51 0.012(4) 0.011(4) 0.019(3) -0.001(4) 0.003(3) 0.007(3)
C53 0.018(5) 0.010(5) 0.026(4) -0.009(4) -0.002(4) 0.007(4)
C54 0.018(6) 0.007(4) 0.024(4) -0.001(4) 0.004(4) 0.006(5)
O52 0.013(6) 0.011(4) 0.022(3) -0.002(3) 0.005(2) 0.005(4)
C55 0.017(7) 0.014(5) 0.024(4) 0.002(4) 0.005(3) 0.005(6)
C56 0.016(8) 0.014(6) 0.026(4) 0.000(5) 0.002(3) 0.003(8)
C61 0.013(7) 0.013(6) 0.017(4) -0.005(5) -0.002(6) -0.001(7)
C62 0.012(6) 0.017(6) 0.023(4) -0.010(5) -0.002(4) 0.007(5)
O61 0.012(4) 0.011(4) 0.019(3) -0.001(4) 0.003(3) 0.007(3)
C63 0.018(5) 0.010(5) 0.026(4) -0.009(4) -0.002(4) 0.007(4)
C64 0.018(6) 0.007(4) 0.024(4) -0.001(4) 0.004(4) 0.006(5)
O62 0.013(6) 0.011(4) 0.022(3) -0.002(3) 0.005(2) 0.005(4)
C65 0.017(7) 0.014(5) 0.024(4) 0.002(4) 0.005(3) 0.005(6)
C66 0.016(8) 0.014(6) 0.026(4) 0.000(5) 0.002(3) 0.003(8)
C71 0.013(7) 0.013(6) 0.017(4) -0.005(5) -0.002(6) -0.001(7)
C72 0.012(6) 0.017(6) 0.023(4) -0.010(5) -0.002(4) 0.007(5)
O71 0.012(4) 0.011(4) 0.019(3) -0.001(4) 0.003(3) 0.007(3)
C73 0.018(5) 0.010(5) 0.026(4) -0.009(4) -0.002(4) 0.007(4)
C74 0.018(6) 0.007(4) 0.024(4) -0.001(4) 0.004(4) 0.006(5)
O72 0.013(6) 0.011(4) 0.022(3) -0.002(3) 0.005(2) 0.005(4)
C75 0.017(7) 0.014(5) 0.024(4) 0.002(4) 0.005(3) 0.005(6)
C76 0.016(8) 0.014(6) 0.026(4) 0.000(5) 0.002(3) 0.003(8)
N52 0.015(9) 0.015(6) 0.033(7) -0.001(10) 0.008(6) 0.004(8)
C1S 0.024(9) 0.044(8) 0.035(10) 0.006(8) -0.002(9) 0.024(7)
C2S 0.030(8) 0.044(8) 0.041(9) 0.006(7) -0.001(8) 0.023(7)
O1S 0.034(7) 0.043(7) 0.044(7) 0.006(6) -0.002(6) 0.022(5)
C3S 0.034(8) 0.042(8) 0.045(9) 0.008(7) -0.005(8) 0.023(6)
C4S 0.036(10) 0.041(9) 0.046(11) 0.007(9) -0.006(10) 0.023(8)
C1T 0.024(9) 0.044(8) 0.035(10) 0.006(8) -0.002(9) 0.024(7)
C2T 0.030(8) 0.044(8) 0.041(9) 0.006(7) -0.001(8) 0.023(7)
O1T 0.034(7) 0.043(7) 0.044(7) 0.006(6) -0.002(6) 0.022(5)
C3T 0.034(8) 0.042(8) 0.045(9) 0.008(7) -0.005(8) 0.023(6)
C4T 0.036(10) 0.041(9) 0.046(11) 0.007(9) -0.006(10) 0.023(8)

loop_
_atom_type_symbol
_atom_type_description
_atom_type_scat_dispersion_real
_atom_type_scat_dispersion_imag
_atom_type_scat_source
C C 0.0033 0.0016 'International Tables Vol C Tables 4.2.6.8 and 6.1.1.4'
H H 0.0000 0.0000 'International Tables Vol C Tables 4.2.6.8 and 6.1.1.4'
Co Co 0.3494 0.9721 'International Tables Vol C Tables 4.2.6.8 and 6.1.1.4'
K K 0.2009 0.2494 'International Tables Vol C Tables 4.2.6.8 and 6.1.1.4'
N N 0.0061 0.0033 'International Tables Vol C Tables 4.2.6.8 and 6.1.1.4'
O O 0.0106 0.0060 'International Tables Vol C Tables 4.2.6.8 and 6.1.1.4'

loop_
_geom_angle_atom_site_label_1
_geom_angle_atom_site_label_2
_geom_angle_atom_site_label_3
_geom_angle
_geom_angle_site_symmetry_1
_geom_angle_site_symmetry_3
O1 Co1 N2 109.29(18) . 2_765
O1 Co1 N2 109.29(18) . 3_675
N2 Co1 N2 109.65(18) 2_765 3_675
O1 Co1 N2 109.29(18) . .
N2 Co1 N2 109.65(18) 2_765 .
N2 Co1 N2 109.65(18) 3_675 .
O1 Co1 Co2 0.000(1) . .
N2 Co1 Co2 109.29(18) 2_765 .
N2 Co1 Co2 109.29(18) 3_675 .
N2 Co1 Co2 109.29(18) . .
Co2 O1 Co1 180.0 . .
O1 Co2 N3 109.23(18) . .
O1 Co2 N3 109.24(18) . 3_675
N3 Co2 N3 109.71(18) . 3_675
O1 Co2 N3 109.24(18) . 2_765
N3 Co2 N3 109.71(18) . 2_765
N3 Co2 N3 109.71(18) 3_675 2_765
N1 Co1A N2 100.4(10) . .
N1 Co1A N2 100.4(10) . 2_765
N2 Co1A N2 116.8(6) . 2_765
N1 Co1A N2 100.4(10) . 3_675
N2 Co1A N2 116.8(6) . 3_675
N2 Co1A N2 116.8(6) 2_765 3_675
N1 Co1A C2 68.2(7) . 2_765
N2 Co1A C2 139.0(5) . 2_765
N2 Co1A C2 37.2(3) 2_765 2_765
N2 Co1A C2 104.1(4) 3_675 2_765
N1 Co1A C2 68.2(7) . 3_675
N2 Co1A C2 104.1(4) . 3_675
N2 Co1A C2 139.0(5) 2_765 3_675
N2 Co1A C2 37.2(3) 3_675 3_675
C2 Co1A C2 107.0(8) 2_765 3_675
N1 Co1A C1 34.5(5) . 2_765
N2 Co1A C1 117.0(10) . 2_765
N2 Co1A C1 66.0(6) 2_765 2_765
N2 Co1A C1 113.6(9) 3_675 2_765
C2 Co1A C1 35.6(4) 2_765 2_765
C2 Co1A C1 93.9(10) 3_675 2_765
N1 Co1A C1 34.5(5) . 3_675
N2 Co1A C1 113.6(9) . 3_675
N2 Co1A C1 117.0(10) 2_765 3_675
N2 Co1A C1 66.0(6) 3_675 3_675
C2 Co1A C1 79.9(8) 2_765 3_675
C2 Co1A C1 35.6(4) 3_675 3_675
C1 Co1A C1 58.7(8) 2_765 3_675
N1 Co1A Co2A 180.000(4) . .
N2 Co1A Co2A 79.6(10) . .
N2 Co1A Co2A 79.6(10) 2_765 .
N2 Co1A Co2A 79.6(10) 3_675 .
C2 Co1A Co2A 111.8(7) 2_765 .
C2 Co1A Co2A 111.8(7) 3_675 .
C1 Co1A Co2A 145.5(5) 2_765 .
C1 Co1A Co2A 145.5(5) 3_675 .
N4 Co2A N3 100.0(10) . .
N4 Co2A N3 100.0(10) . 2_765
N3 Co2A N3 117.1(6) . 2_765
N4 Co2A N3 100.0(10) . 3_675
N3 Co2A N3 117.1(6) . 3_675
N3 Co2A N3 117.1(6) 2_765 3_675
N4 Co2A C11 67.8(7) . 3_675
N3 Co2A C11 104.0(4) . 3_675
N3 Co2A C11 138.8(6) 2_765 3_675
N3 Co2A C11 37.1(3) 3_675 3_675
N4 Co2A C11 67.8(7) . 2_765
N3 Co2A C11 138.8(6) . 2_765
N3 Co2A C11 37.1(3) 2_765 2_765
N3 Co2A C11 104.0(4) 3_675 2_765
C11 Co2A C11 106.6(8) 3_675 2_765
N4 Co2A C12 34.1(5) . 3_675
N3 Co2A C12 113.2(10) . 3_675
N3 Co2A C12 116.5(10) 2_765 3_675
N3 Co2A C12 65.9(6) 3_675 3_675
C11 Co2A C12 35.6(4) 3_675 3_675
C11 Co2A C12 79.4(8) 2_765 3_675
N4 Co2A C12 34.1(5) . 2_765
N3 Co2A C12 116.5(10) . 2_765
N3 Co2A C12 65.9(6) 2_765 2_765
N3 Co2A C12 113.2(10) 3_675 2_765
C11 Co2A C12 93.4(10) 3_675 2_765
C11 Co2A C12 35.6(4) 2_765 2_765
C12 Co2A C12 58.2(8) 3_675 2_765
N4 Co2A Co1A 180.000(5) . .
N3 Co2A Co1A 80.0(10) . .
N3 Co2A Co1A 80.0(10) 2_765 .
N3 Co2A Co1A 80.0(10) 3_675 .
C11 Co2A Co1A 112.2(7) 3_675 .
C11 Co2A Co1A 112.2(7) 2_765 .
C12 Co2A Co1A 145.9(5) 3_675 .
C12 Co2A Co1A 145.9(5) 2_765 .
N1 C1 C2 109.6(7) . .
N1 C1 H1A 109.7 . .
C2 C1 H1A 109.7 . .
N1 C1 H1B 109.7 . .
C2 C1 H1B 109.7 . .
H1A C1 H1B 108.2 . .
N2 C2 C1 111.6(6) . .
N2 C2 H2A 109.3 . .
C1 C2 H2A 109.3 . .
N2 C2 H2B 109.3 . .
C1 C2 H2B 109.3 . .
H2A C2 H2B 108.0 . .
O2 C3 N2 125.3(7) . .
O2 C3 C4 118.5(6) . .
N2 C3 C4 116.1(6) . .
C9 C4 C5 118.2(7) . .
C9 C4 C3 121.3(7) . .
C5 C4 C3 120.5(7) . .
C6 C5 C4 121.5(7) . .
C6 C5 H5 119.2 . .
C4 C5 H5 119.2 . .
C7 C6 C5 118.3(7) . .
C7 C6 C13 120.8(7) . .
C5 C6 C13 120.5(7) . .
C7 C6 C1S 114(2) . 3_675
C5 C6 C1S 114(2) . 3_675
C13 C6 C1S 43.1(17) . 3_675
C7 C6 C4S 101(2) . 1_665
C5 C6 C4S 107(2) . 1_665
C13 C6 C4S 67(2) . 1_665
C1S C6 C4S 24(2) 3_675 1_665
C7 C6 C1T 119(3) . 3_675
C5 C6 C1T 79(4) . 3_675
C13 C6 C1T 79(3) . 3_675
C1S C6 C1T 41(4) 3_675 3_675
C4S C6 C1T 29(4) 1_665 3_675
C6 C7 C8 121.3(7) . .
C6 C7 H7 119.3 . .
C8 C7 H7 119.3 . .
C9 C8 C7 118.2(7) . .
C9 C8 C10 121.2(7) . .
C7 C8 C10 120.5(7) . .
C4 C9 C8 122.2(7) . .
C4 C9 H9 118.9 . .
C8 C9 H9 118.9 . .
O3 C10 N3 125.2(7) . .
O3 C10 C8 118.5(6) . .
N3 C10 C8 116.3(6) . .
N3 C11 C12 111.4(6) . .
N3 C11 H11A 109.3 . .
C12 C11 H11A 109.3 . .
N3 C11 H11B 109.3 . .
C12 C11 H11B 109.3 . .
H11A C11 H11B 108.0 . .
N4 C12 C11 109.7(7) . .
N4 C12 H12A 109.7 . .
C11 C12 H12A 109.7 . .
N4 C12 H12B 109.7 . .
C11 C12 H12B 109.7 . .
H12A C12 H12B 108.2 . .
C1S C13 C4T 61(4) 3_675 1_665
C1S C13 C15 69(3) 3_675 .
C4T C13 C15 54(6) 1_665 .
C1S C13 C14 69(3) 3_675 .
C4T C13 C14 57(6) 1_665 .
C15 C13 C14 109.3(9) . .
C1S C13 C16 173(3) 3_675 .
C4T C13 C16 112(3) 1_665 .
C15 C13 C16 107.4(9) . .
C14 C13 C16 107.9(9) . .
C1S C13 C6 77(3) 3_675 .
C4T C13 C6 138(3) 1_665 .
C15 C13 C6 111.2(8) . .
C14 C13 C6 110.5(8) . .
C16 C13 C6 110.4(8) . .
C1S C13 C4S 13(3) 3_675 1_665
C4T C13 C4S 74(4) 1_665 1_665
C15 C13 C4S 78(2) . 1_665
C14 C13 C4S 72(2) . 1_665
C16 C13 C4S 174(2) . 1_665
C6 C13 C4S 64(2) . 1_665
C4T C14 C13 55(5) 1_665 .
C4T C14 C1S 52(5) 1_665 3_675
C13 C14 C1S 46.1(18) . 3_675
C4T C14 C3T 50(3) 1_665 1_665
C13 C14 C3T 88(3) . 1_665
C1S C14 C3T 49(3) 3_675 1_665
C4T C14 C4S 68(4) 1_665 1_665
C13 C14 C4S 62.1(18) . 1_665
C1S C14 C4S 19(3) 3_675 1_665
C3T C14 C4S 47(3) 1_665 1_665
C4T C14 H14A 87.4 1_665 .
C13 C14 H14A 109.9 . .
C1S C14 H14A 63.8 3_675 .
C3T C14 H14A 37.5 1_665 .
C4S C14 H14A 48.8 1_665 .
C4T C14 H14B 71.6 1_665 .
C13 C14 H14B 109.4 . .
C1S C14 H14B 123.0 3_675 .
C3T C14 H14B 89.8 1_665 .
C4S C14 H14B 134.4 1_665 .
H14A C14 H14B 109.5 . .
C4T C14 H14C 160.7 1_665 .
C13 C14 H14C 109.1 . .
C1S C14 H14C 126.5 3_675 .
C3T C14 H14C 147.0 1_665 .
C4S C14 H14C 115.6 1_665 .
H14A C14 H14C 109.5 . .
H14B C14 H14C 109.5 . .
C4T C15 C13 56(6) 1_665 .
C4T C15 C1S 53(5) 1_665 3_675
C13 C15 C1S 46.6(17) . 3_675
C4T C15 H15A 163.4 1_665 .
C13 C15 H15A 109.3 . .
C1S C15 H15A 124.6 3_675 .
C4T C15 H15B 72.1 1_665 .
C13 C15 H15B 109.6 . .
C1S C15 H15B 125.1 3_675 .
H15A C15 H15B 109.5 . .
C4T C15 H15C 84.7 1_665 .
C13 C15 H15C 109.5 . .
C1S C15 H15C 62.9 3_675 .
H15A C15 H15C 109.5 . .
H15B C15 H15C 109.5 . .
C13 C16 H16A 109.3 . .
C13 C16 H16B 109.9 . .
H16A C16 H16B 109.5 . .
C13 C16 H16C 109.2 . .
H16A C16 H16C 109.5 . .
H16B C16 H16C 109.4 . .
C1 N1 C1 115.5(3) 2_765 3_675
C1 N1 C1 115.5(3) 2_765 .
C1 N1 C1 115.5(3) 3_675 .
C1 N1 Co1A 102.4(5) 2_765 .
C1 N1 Co1A 102.4(5) 3_675 .
C1 N1 Co1A 102.4(5) . .
C3 N2 C2 115.5(6) . .
C3 N2 Co1A 127.2(5) . .
C2 N2 Co1A 89.1(9) . .
C3 N2 Co1 120.7(5) . .
C2 N2 Co1 114.6(5) . .
Co1A N2 Co1 29.7(9) . .
C10 N3 C11 115.6(6) . .
C10 N3 Co2A 127.0(5) . .
C11 N3 Co2A 89.5(9) . .
C10 N3 Co2 120.5(5) . .
C11 N3 Co2 114.6(5) . .
Co2A N3 Co2 29.2(10) . .
C12 N4 C12 115.5(3) 3_675 2_765
C12 N4 C12 115.5(3) 3_675 .
C12 N4 C12 115.5(3) 2_765 .
C12 N4 Co2A 102.4(5) 3_675 .
C12 N4 Co2A 102.4(5) 2_765 .
C12 N4 Co2A 102.4(5) . .
O21 K1 O21 100.8(5) . 3_665
O21 K1 O21 100.8(5) . 2_655
O21 K1 O21 100.8(5) 3_665 2_655
O21 K1 O22 62.7(4) . .
O21 K1 O22 120.5(6) 3_665 .
O21 K1 O22 137.0(5) 2_655 .
O21 K1 O22 137.0(5) . 3_665
O21 K1 O22 62.7(4) 3_665 3_665
O21 K1 O22 120.5(6) 2_655 3_665
O22 K1 O22 90.7(4) . 3_665
O21 K1 O22 120.5(6) . 2_655
O21 K1 O22 137.0(5) 3_665 2_655
O21 K1 O22 62.7(4) 2_655 2_655
O22 K1 O22 90.7(4) . 2_655
O22 K1 O22 90.7(4) 3_665 2_655
O21 K1 O32 126.1(6) . .
O21 K1 O32 128.9(5) 3_665 .
O21 K1 O32 55.7(5) 2_655 .
O22 K1 O32 100.2(4) . .
O22 K1 O32 89.5(5) 3_665 .
O22 K1 O32 9.6(3) 2_655 .
O21 K1 O32 55.7(5) . 3_665
O21 K1 O32 126.1(6) 3_665 3_665
O21 K1 O32 128.9(5) 2_655 3_665
O22 K1 O32 9.6(3) . 3_665
O22 K1 O32 100.2(4) 3_665 3_665
O22 K1 O32 89.5(5) 2_655 3_665
O32 K1 O32 99.1(4) . 3_665
O21 K1 O32 128.9(5) . 2_655
O21 K1 O32 55.7(5) 3_665 2_655
O21 K1 O32 126.1(6) 2_655 2_655
O22 K1 O32 89.5(5) . 2_655
O22 K1 O32 9.6(3) 3_665 2_655
O22 K1 O32 100.2(4) 2_655 2_655
O32 K1 O32 99.1(4) . 2_655
O32 K1 O32 99.1(4) 3_665 2_655
O21 K1 O41 4.5(6) . 2_655
O21 K1 O41 96.4(6) 3_665 2_655
O21 K1 O41 100.6(7) 2_655 2_655
O22 K1 O41 65.9(4) . 2_655
O22 K1 O41 135.8(6) 3_665 2_655
O22 K1 O41 124.6(5) 2_655 2_655
O32 K1 O41 129.7(5) . 2_655
O32 K1 O41 59.3(5) 3_665 2_655
O32 K1 O41 127.2(5) 2_655 2_655
O21 K1 O41 100.6(7) . .
O21 K1 O41 4.5(6) 3_665 .
O21 K1 O41 96.4(6) 2_655 .
O22 K1 O41 124.6(5) . .
O22 K1 O41 65.9(4) 3_665 .
O22 K1 O41 135.8(6) 2_655 .
O32 K1 O41 127.2(5) . .
O32 K1 O41 129.7(5) 3_665 .
O32 K1 O41 59.3(5) 2_655 .
O41 K1 O41 96.1(4) 2_655 .
O21 K1 O41 96.4(6) . 3_665
O21 K1 O41 100.6(7) 3_665 3_665
O21 K1 O41 4.5(6) 2_655 3_665
O22 K1 O41 135.8(6) . 3_665
O22 K1 O41 124.6(5) 3_665 3_665
O22 K1 O41 65.9(4) 2_655 3_665
O32 K1 O41 59.3(5) . 3_665
O32 K1 O41 127.2(5) 3_665 3_665
O32 K1 O41 129.7(5) 2_655 3_665
O41 K1 O41 96.1(4) 2_655 3_665
O41 K1 O41 96.1(4) . 3_665
C21 N11 C21 112.2(10) . 3_665
C21 N11 C21 112.1(10) . 2_655
C21 N11 C21 112.2(10) 3_665 2_655
C21 N11 C41 7.9(14) . 2_655
C21 N11 C41 112(2) 3_665 2_655
C21 N11 C41 106(3) 2_655 2_655
C21 N11 C41 106(3) . .
C21 N11 C41 7.9(14) 3_665 .
C21 N11 C41 112(2) 2_655 .
C41 N11 C41 104.9(13) 2_655 .
C21 N11 C41 112(2) . 3_665
C21 N11 C41 106(3) 3_665 3_665
C21 N11 C41 7.9(14) 2_655 3_665
C41 N11 C41 104.9(13) 2_655 3_665
C41 N11 C41 104.9(13) . 3_665
C21 N11 C31 8.7(16) . 3_665
C21 N11 C31 118.5(17) 3_665 3_665
C21 N11 C31 103.6(18) 2_655 3_665
C41 N11 C31 7(2) 2_655 3_665
C41 N11 C31 111.7(18) . 3_665
C41 N11 C31 104(2) 3_665 3_665
C21 N11 C31 103.6(18) . 2_655
C21 N11 C31 8.7(16) 3_665 2_655
C21 N11 C31 118.5(17) 2_655 2_655
C41 N11 C31 104(2) 2_655 2_655
C41 N11 C31 7(2) . 2_655
C41 N11 C31 111.7(18) 3_665 2_655
C31 N11 C31 110.2(10) 3_665 2_655
C21 N11 C31 118.5(17) . .
C21 N11 C31 103.6(18) 3_665 .
C21 N11 C31 8.7(17) 2_655 .
C41 N11 C31 111.7(18) 2_655 .
C41 N11 C31 104(2) . .
C41 N11 C31 7(2) 3_665 .
C31 N11 C31 110.1(10) 3_665 .
C31 N11 C31 110.2(10) 2_655 .
C21 N11 K1 106.6(12) . .
C21 N11 K1 106.6(12) 3_665 .
C21 N11 K1 106.6(12) 2_655 .
C41 N11 K1 113.8(11) 2_655 .
C41 N11 K1 113.8(11) . .
C41 N11 K1 113.8(11) 3_665 .
C31 N11 K1 108.8(10) 3_665 .
C31 N11 K1 108.8(10) 2_655 .
C31 N11 K1 108.8(10) . .
N11 C21 C22 115.9(16) . .
N11 C21 H21A 108.3 . .
C22 C21 H21A 108.3 . .
N11 C21 H21B 108.3 . .
C22 C21 H21B 108.3 . .
H21A C21 H21B 107.4 . .
O21 C22 C21 108.7(16) . .
O21 C22 H22A 110.0 . .
C21 C22 H22A 110.0 . .
O21 C22 H22B 110.0 . .
C21 C22 H22B 110.0 . .
H22A C22 H22B 108.3 . .
C22 O21 C23 110.1(13) . .
C22 O21 K1 117.5(13) . .
C23 O21 K1 113.1(11) . .
O21 C23 C24 109.8(14) . .
O21 C23 K1 44.7(8) . .
C24 C23 K1 79.2(9) . .
O21 C23 H23A 109.7 . .
C24 C23 H23A 109.7 . .
K1 C23 H23A 153.2 . .
O21 C23 H23B 109.7 . .
C24 C23 H23B 109.7 . .
K1 C23 H23B 91.4 . .
H23A C23 H23B 108.2 . .
O22 C24 C23 107.1(12) . .
O22 C24 K1 44.8(8) . .
C23 C24 K1 76.9(9) . .
O22 C24 H24A 110.3 . .
C23 C24 H24A 110.3 . .
K1 C24 H24A 153.7 . .
O22 C24 H24B 110.3 . .
C23 C24 H24B 110.3 . .
K1 C24 H24B 91.4 . .
H24A C24 H24B 108.6 . .
C25 O22 C24 109.7(12) . .
C25 O22 K1 114.3(12) . .
C24 O22 K1 113.2(10) . .
O22 C25 C26 105.7(13) . .
O22 C25 H25A 110.6 . .
C26 C25 H25A 110.6 . .
O22 C25 H25B 110.6 . .
C26 C25 H25B 110.6 . .
H25A C25 H25B 108.7 . .
N12 C26 C25 114.4(14) . .
N12 C26 H26A 108.7 . .
C25 C26 H26A 108.7 . .
N12 C26 H26B 108.7 . .
C25 C26 H26B 108.7 . .
H26A C26 H26B 107.6 . .
N11 C31 C32 114.8(18) . .
N11 C31 H31A 108.6 . .
C32 C31 H31A 108.6 . .
N11 C31 H31B 108.6 . .
C32 C31 H31B 108.6 . .
H31A C31 H31B 107.6 . .
O31 C32 C31 108.8(15) . .
O31 C32 H32A 109.9 . .
C31 C32 H32A 109.9 . .
O31 C32 H32B 109.9 . .
C31 C32 H32B 109.9 . .
H32A C32 H32B 108.3 . .
C33 O31 C32 114.1(15) . .
C33 O31 K1 112.7(12) . .
C32 O31 K1 113.5(13) . .
O31 C33 C34 110.6(14) . .
O31 C33 H33A 109.5 . .
C34 C33 H33A 109.5 . .
O31 C33 H33B 109.5 . .
C34 C33 H33B 109.5 . .
H33A C33 H33B 108.1 . .
O32 C34 C33 109.6(14) . .
O32 C34 H34A 109.7 . .
C33 C34 H34A 109.7 . .
O32 C34 H34B 109.7 . .
C33 C34 H34B 109.7 . .
H34A C34 H34B 108.2 . .
C35 O32 C34 111.1(13) . .
C35 O32 K1 115.3(12) . .
C34 O32 K1 121.8(9) . .
O32 C35 C36 107.2(14) . .
O32 C35 H35A 110.3 . .
C36 C35 H35A 110.3 . .
O32 C35 H35B 110.3 . .
C36 C35 H35B 110.3 . .
H35A C35 H35B 108.5 . .
N12 C36 C35 113.5(17) . .
N12 C36 H36A 108.9 . .
C35 C36 H36A 108.9 . .
N12 C36 H36B 108.9 . .
C35 C36 H36B 108.9 . .
H36A C36 H36B 107.7 . .
N11 C41 C42 110.2(19) . .
N11 C41 H41A 109.6 . .
C42 C41 H41A 109.6 . .
N11 C41 H41B 109.6 . .
C42 C41 H41B 109.6 . .
H41A C41 H41B 108.1 . .
O41 C42 C41 110.6(16) . .
O41 C42 H42A 109.5 . .
C41 C42 H42A 109.5 . .
O41 C42 H42B 109.5 . .
C41 C42 H42B 109.5 . .
H42A C42 H42B 108.1 . .
C43 O41 C42 111.5(14) . .
C43 O41 K1 117.5(13) . .
C42 O41 K1 116.2(15) . .
O41 C43 C44 109.2(14) . .
O41 C43 H43A 109.8 . .
C44 C43 H43A 109.8 . .
O41 C43 H43B 109.8 . .
C44 C43 H43B 109.8 . .
H43A C43 H43B 108.3 . .
O42 C44 C43 108.8(14) . .
O42 C44 H44A 109.9 . .
C43 C44 H44A 109.9 . .
O42 C44 H44B 109.9 . .
C43 C44 H44B 109.9 . .
H44A C44 H44B 108.3 . .
C45 O42 C44 112.0(13) . .
C45 O42 K1 111.6(10) . .
C44 O42 K1 113.8(11) . .
O42 C45 C46 107.0(13) . .
O42 C45 H45A 110.3 . .
C46 C45 H45A 110.3 . .
O42 C45 H45B 110.3 . .
C46 C45 H45B 110.3 . .
H45A C45 H45B 108.6 . .
N12 C46 C45 114.5(15) . .
N12 C46 H46A 108.6 . .
C45 C46 H46A 108.6 . .
N12 C46 H46B 108.6 . .
C45 C46 H46B 108.6 . .
H46A C46 H46B 107.6 . .
C26 N12 C46 108.5(16) . .
C26 N12 C36 111.4(13) . .
C46 N12 C36 111.6(12) . .
C26 N12 K1 104.6(10) . .
C46 N12 K1 112.6(10) . .
C36 N12 K1 108.0(13) . .
O51 K2 O51 100.7(5) 3_665 .
O51 K2 O51 100.7(5) 3_665 2_655
O51 K2 O51 100.7(5) . 2_655
O51 K2 O52 120.6(6) 3_665 .
O51 K2 O52 62.8(4) . .
O51 K2 O52 137.0(5) 2_655 .
O51 K2 O52 62.8(4) 3_665 3_665
O51 K2 O52 137.0(5) . 3_665
O51 K2 O52 120.6(6) 2_655 3_665
O52 K2 O52 90.6(4) . 3_665
O51 K2 O52 137.0(5) 3_665 2_655
O51 K2 O52 120.6(6) . 2_655
O51 K2 O52 62.8(4) 2_655 2_655
O52 K2 O52 90.6(4) . 2_655
O52 K2 O52 90.6(4) 3_665 2_655
O51 K2 O62 125.9(6) 3_665 3_665
O51 K2 O62 55.6(5) . 3_665
O51 K2 O62 129.1(5) 2_655 3_665
O52 K2 O62 9.6(3) . 3_665
O52 K2 O62 100.2(4) 3_665 3_665
O52 K2 O62 89.8(5) 2_655 3_665
O51 K2 O62 55.5(5) 3_665 2_655
O51 K2 O62 129.1(5) . 2_655
O51 K2 O62 125.9(6) 2_655 2_655
O52 K2 O62 89.8(5) . 2_655
O52 K2 O62 9.6(3) 3_665 2_655
O52 K2 O62 100.2(4) 2_655 2_655
O62 K2 O62 99.4(4) 3_665 2_655
O51 K2 O62 129.1(5) 3_665 .
O51 K2 O62 125.9(6) . .
O51 K2 O62 55.5(5) 2_655 .
O52 K2 O62 100.2(4) . .
O52 K2 O62 89.8(5) 3_665 .
O52 K2 O62 9.6(3) 2_655 .
O62 K2 O62 99.4(4) 3_665 .
O62 K2 O62 99.4(4) 2_655 .
O51 K2 O71 96.2(6) 3_665 2_655
O51 K2 O71 4.7(6) . 2_655
O51 K2 O71 100.7(7) 2_655 2_655
O52 K2 O71 66.0(4) . 2_655
O52 K2 O71 135.7(6) 3_665 2_655
O52 K2 O71 124.8(5) 2_655 2_655
O62 K2 O71 59.2(5) 3_665 2_655
O62 K2 O71 127.2(5) 2_655 2_655
O62 K2 O71 129.6(5) . 2_655
O51 K2 O71 4.7(6) 3_665 .
O51 K2 O71 100.7(7) . .
O51 K2 O71 96.2(6) 2_655 .
O52 K2 O71 124.8(5) . .
O52 K2 O71 66.1(4) 3_665 .
O52 K2 O71 135.7(6) 2_655 .
O62 K2 O71 129.6(5) 3_665 .
O62 K2 O71 59.2(5) 2_655 .
O62 K2 O71 127.2(5) . .
O71 K2 O71 96.0(4) 2_655 .
O51 K2 O71 100.7(7) 3_665 3_665
O51 K2 O71 96.2(6) . 3_665
O51 K2 O71 4.7(6) 2_655 3_665
O52 K2 O71 135.7(6) . 3_665
O52 K2 O71 124.8(5) 3_665 3_665
O52 K2 O71 66.1(4) 2_655 3_665
O62 K2 O71 127.2(5) 3_665 3_665
O62 K2 O71 129.6(5) 2_655 3_665
O62 K2 O71 59.2(5) . 3_665
O71 K2 O71 96.0(4) 2_655 3_665
O71 K2 O71 96.0(4) . 3_665
C51 N51 C51 111.8(10) . 3_665
C51 N51 C51 111.8(10) . 2_655
C51 N51 C51 111.8(10) 3_665 2_655
C51 N51 C71 105(2) . .
C51 N51 C71 8.0(13) 3_665 .
C51 N51 C71 112(2) 2_655 .
C51 N51 C71 8.0(13) . 2_655
C51 N51 C71 112(2) 3_665 2_655
C51 N51 C71 105(2) 2_655 2_655
C71 N51 C71 105.0(13) . 2_655
C51 N51 C71 112(2) . 3_665
C51 N51 C71 105(2) 3_665 3_665
C51 N51 C71 8.0(13) 2_655 3_665
C71 N51 C71 105.0(13) . 3_665
C71 N51 C71 105.0(13) 2_655 3_665
C51 N51 C61 9.3(15) . 3_665
C51 N51 C61 119.0(16) 3_665 3_665
C51 N51 C61 102.8(16) 2_655 3_665
C71 N51 C61 111.6(18) . 3_665
C71 N51 C61 7(2) 2_655 3_665
C71 N51 C61 104(2) 3_665 3_665
C51 N51 C61 102.8(16) . 2_655
C51 N51 C61 9.3(15) 3_665 2_655
C51 N51 C61 119.0(16) 2_655 2_655
C71 N51 C61 7(2) . 2_655
C71 N51 C61 104(2) 2_655 2_655
C71 N51 C61 111.6(18) 3_665 2_655
C61 N51 C61 110.3(9) 3_665 2_655
C51 N51 C61 119.0(16) . .
C51 N51 C61 102.8(16) 3_665 .
C51 N51 C61 9.3(15) 2_655 .
C71 N51 C61 104(2) . .
C71 N51 C61 111.6(18) 2_655 .
C71 N51 C61 7(2) 3_665 .
C61 N51 C61 110.3(10) 3_665 .
C61 N51 C61 110.3(9) 2_655 .
C51 N51 K2 107.1(11) . .
C51 N51 K2 107.1(11) 3_665 .
C51 N51 K2 107.1(11) 2_655 .
C71 N51 K2 113.7(11) . .
C71 N51 K2 113.7(11) 2_655 .
C71 N51 K2 113.7(11) 3_665 .
C61 N51 K2 108.6(10) 3_665 .
C61 N51 K2 108.6(10) 2_655 .
C61 N51 K2 108.6(10) . .
N51 C51 C52 115.6(16) . .
N51 C51 H51A 108.4 . .
C52 C51 H51A 108.4 . .
N51 C51 H51B 108.4 . .
C52 C51 H51B 108.4 . .
H51A C51 H51B 107.4 . .
O51 C52 C51 109.1(16) . .
O51 C52 H52A 109.9 . .
C51 C52 H52A 109.9 . .
O51 C52 H52B 109.9 . .
C51 C52 H52B 109.9 . .
H52A C52 H52B 108.3 . .
C52 O51 C53 109.8(13) . .
C52 O51 K2 117.6(13) . .
C53 O51 K2 113.2(11) . .
O51 C53 C54 109.5(14) . .
O51 C53 K2 44.6(8) . .
C54 C53 K2 78.9(9) . .
O51 C53 H53A 109.8 . .
C54 C53 H53A 109.8 . .
K2 C53 H53A 91.6 . .
O51 C53 H53B 109.8 . .
C54 C53 H53B 109.8 . .
K2 C53 H53B 153.0 . .
H53A C53 H53B 108.2 . .
O52 C54 C53 107.4(12) . .
O52 C54 K2 45.1(8) . .
C53 C54 K2 77.1(9) . .
O52 C54 H54A 110.2 . .
C53 C54 H54A 110.2 . .
K2 C54 H54A 91.0 . .
O52 C54 H54B 110.2 . .
C53 C54 H54B 110.2 . .
K2 C54 H54B 154.0 . .
H54A C54 H54B 108.5 . .
C54 O52 C55 110.1(12) . .
C54 O52 K2 112.9(10) . .
C55 O52 K2 114.8(12) . .
O52 C55 C56 106.2(13) . .
O52 C55 H55A 110.5 . .
C56 C55 H55A 110.5 . .
O52 C55 H55B 110.5 . .
C56 C55 H55B 110.5 . .
H55A C55 H55B 108.7 . .
N52 C56 C55 115.4(14) . .
N52 C56 H56A 108.4 . .
C55 C56 H56A 108.4 . .
N52 C56 H56B 108.4 . .
C55 C56 H56B 108.4 . .
H56A C56 H56B 107.5 . .
N51 C61 C62 115.2(17) . .
N51 C61 H61A 108.5 . .
C62 C61 H61A 108.5 . .
N51 C61 H61B 108.5 . .
C62 C61 H61B 108.5 . .
H61A C61 H61B 107.5 . .
O61 C62 C61 108.7(15) . .
O61 C62 H62A 110.0 . .
C61 C62 H62A 110.0 . .
O61 C62 H62B 110.0 . .
C61 C62 H62B 110.0 . .
H62A C62 H62B 108.3 . .
C62 O61 C63 114.4(15) . .
C62 O61 K2 113.5(13) . .
C63 O61 K2 112.5(12) . .
O61 C63 C64 110.4(15) . .
O61 C63 H63A 109.6 . .
C64 C63 H63A 109.6 . .
O61 C63 H63B 109.6 . .
C64 C63 H63B 109.6 . .
H63A C63 H63B 108.1 . .
O62 C64 C63 109.5(14) . .
O62 C64 H64A 109.8 . .
C63 C64 H64A 109.8 . .
O62 C64 H64B 109.8 . .
C63 C64 H64B 109.8 . .
H64A C64 H64B 108.2 . .
C65 O62 C64 111.2(13) . .
C65 O62 K2 115.0(11) . .
C64 O62 K2 122.4(9) . .
O62 C65 C66 107.8(14) . .
O62 C65 H65A 110.1 . .
C66 C65 H65A 110.1 . .
O62 C65 H65B 110.1 . .
C66 C65 H65B 110.1 . .
H65A C65 H65B 108.5 . .
N52 C66 C65 114.0(17) . .
N52 C66 H66A 108.8 . .
C65 C66 H66A 108.8 . .
N52 C66 H66B 108.8 . .
C65 C66 H66B 108.8 . .
H66A C66 H66B 107.6 . .
N51 C71 C72 109.3(19) . .
N51 C71 H71A 109.8 . .
C72 C71 H71A 109.8 . .
N51 C71 H71B 109.8 . .
C72 C71 H71B 109.8 . .
H71A C71 H71B 108.3 . .
O71 C72 C71 110.4(16) . .
O71 C72 H72A 109.6 . .
C71 C72 H72A 109.6 . .
O71 C72 H72B 109.6 . .
C71 C72 H72B 109.6 . .
H72A C72 H72B 108.1 . .
C72 O71 C73 111.7(14) . .
C72 O71 K2 115.9(15) . .
C73 O71 K2 117.4(13) . .
O71 C73 C74 109.1(14) . .
O71 C73 H73A 109.9 . .
C74 C73 H73A 109.9 . .
O71 C73 H73B 109.9 . .
C74 C73 H73B 109.9 . .
H73A C73 H73B 108.3 . .
O72 C74 C73 108.6(14) . .
O72 C74 H74A 110.0 . .
C73 C74 H74A 110.0 . .
O72 C74 H74B 110.0 . .
C73 C74 H74B 110.0 . .
H74A C74 H74B 108.3 . .
C75 O72 C74 111.9(12) . .
C75 O72 K2 111.6(10) . .
C74 O72 K2 114.0(11) . .
O72 C75 C76 107.6(13) . .
O72 C75 H75A 110.2 . .
C76 C75 H75A 110.2 . .
O72 C75 H75B 110.2 . .
C76 C75 H75B 110.2 . .
H75A C75 H75B 108.5 . .
N52 C76 C75 115.5(15) . .
N52 C76 H76A 108.4 . .
C75 C76 H76A 108.4 . .
N52 C76 H76B 108.4 . .
C75 C76 H76B 108.4 . .
H76A C76 H76B 107.5 . .
C56 N52 C66 111.6(13) . .
C56 N52 C76 108.1(16) . .
C66 N52 C76 112.7(12) . .
C56 N52 K2 104.4(10) . .
C66 N52 K2 107.6(13) . .
C76 N52 K2 112.2(10) . .
C13 C1S C2S 171(5) 2_765 .
C13 C1S C15 65(3) 2_765 2_765
C2S C1S C15 108(4) . 2_765
C13 C1S C14 65(3) 2_765 2_765
C2S C1S C14 114(5) . 2_765
C15 C1S C14 105(3) 2_765 2_765
C13 C1S C6 60(2) 2_765 2_765
C2S C1S C6 128(4) . 2_765
C15 C1S C6 100(3) 2_765 2_765
C14 C1S C6 100(3) 2_765 2_765
C13 C1S H1SA 69.4 2_765 .
C2S C1S H1SA 101.9 . .
C15 C1S H1SA 49.9 2_765 .
C14 C1S H1SA 62.0 2_765 .
C6 C1S H1SA 129.2 2_765 .
C13 C1S H1SB 72.2 2_765 .
C2S C1S H1SB 114.4 . .
C15 C1S H1SB 136.4 2_765 .
C14 C1S H1SB 48.5 2_765 .
C6 C1S H1SB 61.4 2_765 .
H1SA C1S H1SB 109.5 . .
C13 C1S H1SC 70.0 2_765 .
C2S C1S H1SC 111.8 . .
C15 C1S H1SC 61.1 2_765 .
C14 C1S H1SC 134.3 2_765 .
C6 C1S H1SC 48.4 2_765 .
H1SA C1S H1SC 109.5 . .
H1SB C1S H1SC 109.5 . .
C13 C1S H1TB 165.1 2_765 .
C2S C1S H1TB 24.0 . .
C15 C1S H1TB 126.2 2_765 .
C14 C1S H1TB 116.2 2_765 .
C6 C1S H1TB 105.8 2_765 .
H1SA C1S H1TB 125.0 . .
H1SB C1S H1TB 97.3 . .
H1SC C1S H1TB 105.0 . .
C13 C1S H1TC 86.4 2_765 .
C2S C1S H1TC 99.0 . .
C15 C1S H1TC 88.6 2_765 .
C14 C1S H1TC 137.7 2_765 .
C6 C1S H1TC 38.1 2_765 .
H1SA C1S H1TC 137.6 . .
H1SB C1S H1TC 94.5 . .
H1SC C1S H1TC 28.1 . .
H1TB C1S H1TC 83.9 . .
O1S C2S C1S 132(4) . .
O1S C2S H2SA 104.4 . .
C1S C2S H2SA 104.4 . .
O1S C2S H2SB 104.4 . .
C1S C2S H2SB 104.4 . .
H2SA C2S H2SB 105.6 . .
O1S C2S H1TB 111.5 . .
C1S C2S H1TB 20.2 . .
H2SA C2S H1TB 112.0 . .
H2SB C2S H1TB 117.8 . .
C2S O1S C3S 122(4) . .
C2S O1S H2TA 101.1 . .
C3S O1S H2TA 87.1 . .
O1S C3S C4S 128(4) . .
O1S C3S H3SA 98.6 . .
C4S C3S H3SA 103.0 . .
O1S C3S H3SB 114.6 . .
C4S C3S H3SB 104.7 . .
H3SA C3S H3SB 105.2 . .
O1S C3S H2TA 30.1 . .
C4S C3S H2TA 117.7 . .
H3SA C3S H2TA 127.6 . .
H3SB C3S H2TA 95.4 . .
O1S C3S H2TB 85.1 . .
C4S C3S H2TB 115.5 . .
H3SA C3S H2TB 127.8 . .
H3SB C3S H2TB 33.5 . .
H2TA C3S H2TB 62.0 . .
C3S C4S C6 157(5) . 1_445
C3S C4S C13 150(4) . 1_445
C6 C4S C13 48.8(11) 1_445 1_445
C3S C4S C14 122(5) . 1_445
C6 C4S C14 81.0(17) 1_445 1_445
C13 C4S C14 45.8(12) 1_445 1_445
C3S C4S H4SA 108.4 . .
C6 C4S H4SA 93.0 1_445 .
C13 C4S H4SA 44.5 1_445 .
C14 C4S H4SA 34.2 1_445 .
C3S C4S H4SB 110.9 . .
C6 C4S H4SB 68.6 1_445 .
C13 C4S H4SB 92.7 1_445 .
C14 C4S H4SB 75.2 1_445 .
H4SA C4S H4SB 109.5 . .
C3S C4S H4SC 109.1 . .
C6 C4S H4SC 53.0 1_445 .
C13 C4S H4SC 77.5 1_445 .
C14 C4S H4SC 123.2 1_445 .
H4SA C4S H4SC 109.4 . .
H4SB C4S H4SC 109.5 . .
C2T C1T C6 126(5) . 2_765
C2T C1T H1SC 167.6 . .
C6 C1T H1SC 41.4 2_765 .
C2T C1T H1TA 106.5 . .
C6 C1T H1TA 123.2 2_765 .
H1SC C1T H1TA 84.4 . .
C2T C1T H1TB 96.8 . .
C6 C1T H1TB 85.6 2_765 .
H1SC C1T H1TB 84.9 . .
H1TA C1T H1TB 109.5 . .
C2T C1T H1TC 124.1 . .
C6 C1T H1TC 24.2 2_765 .
H1SC C1T H1TC 44.6 . .
H1TA C1T H1TC 109.5 . .
H1TB C1T H1TC 109.5 . .
O1T C2T C1T 126(4) . .
O1T C2T H3SB 61.1 . .
C1T C2T H3SB 98.9 . .
O1T C2T H2TA 108.1 . .
C1T C2T H2TA 117.5 . .
H3SB C2T H2TA 136.5 . .
O1T C2T H2TB 103.0 . .
C1T C2T H2TB 91.8 . .
H3SB C2T H2TB 47.3 . .
H2TA C2T H2TB 105.3 . .
C2T O1T C3T 120(4) . .
C2T O1T H3SA 87.7 . .
C3T O1T H3SA 81.4 . .
C2T O1T H3SB 47.5 . .
C3T O1T H3SB 74.6 . .
H3SA O1T H3SB 92.9 . .
O1T C3T C4T 127(4) . .
O1T C3T C14 104(5) . 1_445
C4T C3T C14 43(5) . 1_445
O1T C3T H3SA 31.9 . .
C4T C3T H3SA 153.5 . .
C14 C3T H3SA 114.3 1_445 .
O1T C3T H4SA 86.0 . .
C4T C3T H4SA 41.7 . .
C14 C3T H4SA 40.1 1_445 .
H3SA C3T H4SA 113.2 . .
O1T C3T H3TA 101.9 . .
C4T C3T H3TA 106.0 . .
C14 C3T H3TA 77.1 1_445 .
H3SA C3T H3TA 75.2 . .
H4SA C3T H3TA 115.8 . .
O1T C3T H3TB 116.2 . .
C4T C3T H3TB 98.1 . .
C14 C3T H3TB 137.4 1_445 .
H3SA C3T H3TB 107.1 . .
H4SA C3T H3TB 127.8 . .
H3TA C3T H3TB 105.3 . .
C15 C4T C13 70(6) 1_445 1_445
C15 C4T C14 136(10) 1_445 1_445
C13 C4T C14 69(6) 1_445 1_445
C15 C4T C3T 102(8) 1_445 .
C13 C4T C3T 118(6) 1_445 .
C14 C4T C3T 86(7) 1_445 .
C15 C4T H4SA 87.1 1_445 .
C13 C4T H4SA 69.5 1_445 .
C14 C4T H4SA 66.0 1_445 .
C3T C4T H4SA 49.0 . .
C15 C4T H4TA 113.6 1_445 .
C13 C4T H4TA 127.6 1_445 .
C14 C4T H4TA 102.3 1_445 .
C3T C4T H4TA 112.0 . .
H4SA C4T H4TA 156.0 . .
C15 C4T H4TB 115.6 1_445 .
C13 C4T H4TB 45.8 1_445 .
C14 C4T H4TB 23.9 1_445 .
C3T C4T H4TB 104.0 . .
H4SA C4T H4TB 68.8 . .
H4TA C4T H4TB 109.4 . .
C15 C4T H4TC 10.8 1_445 .
C13 C4T H4TC 63.7 1_445 .
C14 C4T H4TC 132.2 1_445 .
C3T C4T H4TC 112.3 . .
H4SA C4T H4TC 93.0 . .
H4TA C4T H4TC 109.5 . .
H4TB C4T H4TC 109.5 . .

loop_
_geom_bond_atom_site_label_1
_geom_bond_atom_site_label_2
_geom_bond_distance
_geom_bond_site_symmetry_2
Co1 O1 2.000(11) .
Co1 N2 2.053(6) 2_765
Co1 N2 2.053(6) 3_675
Co1 N2 2.053(6) .
Co1 Co2 3.994(3) .
O1 Co2 1.995(11) .
Co2 N3 2.052(6) .
Co2 N3 2.052(6) 3_675
Co2 N3 2.052(6) 2_765
Co1A N1 1.75(3) .
Co1A N2 1.971(8) .
Co1A N2 1.971(8) 2_765
Co1A N2 1.971(8) 3_675
Co1A C2 2.443(14) 2_765
Co1A C2 2.443(14) 3_675
Co1A C1 2.49(3) 2_765
Co1A C1 2.49(3) 3_675
Co1A Co2A 6.05(5) .
Co2A N4 1.77(3) .
Co2A N3 1.968(8) .
Co2A N3 1.968(8) 2_765
Co2A N3 1.968(8) 3_675
Co2A C11 2.452(15) 3_675
Co2A C11 2.452(15) 2_765
Co2A C12 2.51(3) 3_675
Co2A C12 2.51(3) 2_765
C1 N1 1.446(8) .
C1 C2 1.511(10) .
C1 H1A 0.9900 .
C1 H1B 0.9900 .
C2 N2 1.476(9) .
C2 H2A 0.9900 .
C2 H2B 0.9900 .
C3 O2 1.262(8) .
C3 N2 1.327(9) .
C3 C4 1.483(10) .
C4 C9 1.374(10) .
C4 C5 1.409(10) .
C5 C6 1.387(10) .
C5 H5 0.9500 .
C6 C7 1.386(10) .
C6 C13 1.535(12) .
C6 C1S 1.72(5) 3_675
C6 C4S 1.84(5) 1_665
C6 C1T 1.89(10) 3_675
C7 C8 1.410(10) .
C7 H7 0.9500 .
C8 C9 1.381(10) .
C8 C10 1.477(10) .
C9 H9 0.9500 .
C10 O3 1.267(9) .
C10 N3 1.335(9) .
C11 N3 1.480(9) .
C11 C12 1.519(10) .
C11 H11A 0.9900 .
C11 H11B 0.9900 .
C12 N4 1.442(8) .
C12 H12A 0.9900 .
C12 H12B 0.9900 .
C13 C1S 1.21(4) 3_675
C13 C4T 1.33(12) 1_665
C13 C15 1.505(13) .
C13 C14 1.522(13) .
C13 C16 1.526(15) .
C13 C4S 1.88(5) 1_665
C14 C4T 1.37(13) 1_665
C14 C1S 1.56(7) 3_675
C14 C3T 1.98(9) 1_665
C14 C4S 2.02(6) 1_665
C14 H14A 0.9801 .
C14 H14B 0.9799 .
C14 H14C 0.9798 .
C15 C4T 1.29(13) 1_665
C15 C1S 1.55(6) 3_675
C15 H15A 0.9801 .
C15 H15B 0.9802 .
C15 H15C 0.9800 .
C16 H16A 0.9802 .
C16 H16B 0.9800 .
C16 H16C 0.9798 .
N1 C1 1.446(8) 2_765
N1 C1 1.446(8) 3_675
N4 C12 1.442(8) 3_675
N4 C12 1.442(8) 2_765
K1 O21 2.680(16) .
K1 O21 2.680(16) 3_665
K1 O21 2.680(16) 2_655
K1 O22 2.710(16) .
K1 O22 2.710(16) 3_665
K1 O22 2.709(16) 2_655
K1 O32 2.840(16) .
K1 O32 2.840(16) 3_665
K1 O32 2.840(16) 2_655
K1 O41 2.90(2) 2_655
K1 O41 2.90(2) .
K1 O41 2.90(2) 3_665
N11 C21 1.482(13) .
N11 C21 1.482(14) 3_665
N11 C21 1.482(13) 2_655
N11 C41 1.483(14) 2_655
N11 C41 1.483(14) .
N11 C41 1.483(14) 3_665
N11 C31 1.485(14) 3_665
N11 C31 1.485(14) 2_655
N11 C31 1.485(14) .
C21 C22 1.507(14) .
C21 H21A 0.9900 .
C21 H21B 0.9900 .
C22 O21 1.430(14) .
C22 H22A 0.9900 .
C22 H22B 0.9900 .
O21 C23 1.437(13) .
C23 C24 1.461(16) .
C23 H23A 0.9900 .
C23 H23B 0.9900 .
C24 O22 1.439(15) .
C24 H24A 0.9900 .
C24 H24B 0.9900 .
O22 C25 1.436(15) .
C25 C26 1.493(19) .
C25 H25A 0.9900 .
C25 H25B 0.9900 .
C26 N12 1.456(16) .
C26 H26A 0.9900 .
C26 H26B 0.9900 .
C31 C32 1.509(14) .
C31 H31A 0.9900 .
C31 H31B 0.9900 .
C32 O31 1.430(14) .
C32 H32A 0.9900 .
C32 H32B 0.9900 .
O31 C33 1.430(13) .
C33 C34 1.466(15) .
C33 H33A 0.9900 .
C33 H33B 0.9900 .
C34 O32 1.440(14) .
C34 H34A 0.9900 .
C34 H34B 0.9900 .
O32 C35 1.433(15) .
C35 C36 1.501(18) .
C35 H35A 0.9900 .
C35 H35B 0.9900 .
C36 N12 1.459(16) .
C36 H36A 0.9900 .
C36 H36B 0.9900 .
C41 C42 1.505(14) .
C41 H41A 0.9900 .
C41 H41B 0.9900 .
C42 O41 1.432(13) .
C42 H42A 0.9900 .
C42 H42B 0.9900 .
O41 C43 1.431(13) .
C43 C44 1.469(15) .
C43 H43A 0.9900 .
C43 H43B 0.9900 .
C44 O42 1.440(14) .
C44 H44A 0.9900 .
C44 H44B 0.9900 .
O42 C45 1.427(15) .
C45 C46 1.501(18) .
C45 H45A 0.9900 .
C45 H45B 0.9900 .
C46 N12 1.457(15) .
C46 H46A 0.9900 .
C46 H46B 0.9900 .
K2 O51 2.674(15) 3_665
K2 O51 2.674(15) .
K2 O51 2.674(15) 2_655
K2 O52 2.707(16) .
K2 O52 2.707(16) 3_665
K2 O52 2.707(16) 2_655
K2 O62 2.837(16) 3_665
K2 O62 2.837(16) 2_655
K2 O62 2.837(16) .
K2 O71 2.90(2) 2_655
K2 O71 2.90(2) .
K2 O71 2.90(2) 3_665
N51 C51 1.489(13) .
N51 C51 1.489(14) 3_665
N51 C51 1.489(13) 2_655
N51 C71 1.491(14) .
N51 C71 1.491(14) 2_655
N51 C71 1.491(14) 3_665
N51 C61 1.493(14) 3_665
N51 C61 1.493(14) 2_655
N51 C61 1.493(14) .
C51 C52 1.503(14) .
C51 H51A 0.9900 .
C51 H51B 0.9900 .
C52 O51 1.430(14) .
C52 H52A 0.9900 .
C52 H52B 0.9900 .
O51 C53 1.439(13) .
C53 C54 1.460(16) .
C53 H53A 0.9900 .
C53 H53B 0.9900 .
C54 O52 1.436(15) .
C54 H54A 0.9900 .
C54 H54B 0.9900 .
O52 C55 1.436(15) .
C55 C56 1.492(19) .
C55 H55A 0.9900 .
C55 H55B 0.9900 .
C56 N52 1.441(16) .
C56 H56A 0.9900 .
C56 H56B 0.9900 .
C61 C62 1.506(14) .
C61 H61A 0.9900 .
C61 H61B 0.9900 .
C62 O61 1.428(14) .
C62 H62A 0.9900 .
C62 H62B 0.9900 .
O61 C63 1.430(13) .
C63 C64 1.467(15) .
C63 H63A 0.9900 .
C63 H63B 0.9900 .
C64 O62 1.435(14) .
C64 H64A 0.9900 .
C64 H64B 0.9900 .
O62 C65 1.431(15) .
C65 C66 1.502(18) .
C65 H65A 0.9900 .
C65 H65B 0.9900 .
C66 N52 1.445(16) .
C66 H66A 0.9900 .
C66 H66B 0.9900 .
C71 C72 1.503(15) .
C71 H71A 0.9900 .
C71 H71B 0.9900 .
C72 O71 1.428(13) .
C72 H72A 0.9900 .
C72 H72B 0.9900 .
O71 C73 1.432(13) .
C73 C74 1.472(15) .
C73 H73A 0.9900 .
C73 H73B 0.9900 .
C74 O72 1.437(14) .
C74 H74A 0.9900 .
C74 H74B 0.9900 .
O72 C75 1.426(15) .
C75 C76 1.501(18) .
C75 H75A 0.9900 .
C75 H75B 0.9900 .
C76 N52 1.447(15) .
C76 H76A 0.9900 .
C76 H76B 0.9900 .
C1S C13 1.21(4) 2_765
C1S C2S 1.523(16) .
C1S C15 1.55(6) 2_765
C1S C14 1.56(7) 2_765
C1S C6 1.72(5) 2_765
C1S H1SA 0.9802 .
C1S H1SB 0.9797 .
C1S H1SC 0.9800 .
C1S H1TB 0.7555 .
C1S H1TC 1.4941 .
C2S O1S 1.406(16) .
C2S H2SA 0.9900 .
C2S H2SB 0.9900 .
C2S H1TB 0.8880 .
O1S C3S 1.407(16) .
O1S H2TA 0.7940 .
C3S C4S 1.529(16) .
C3S H3SA 0.9897 .
C3S H3SB 0.9898 .
C3S H2TA 1.5801 .
C3S H2TB 1.4679 .
C4S C6 1.84(5) 1_445
C4S C13 1.88(5) 1_445
C4S C14 2.02(6) 1_445
C4S H4SA 0.9804 .
C4S H4SB 0.9798 .
C4S H4SC 0.9800 .
C1T C2T 1.53(2) .
C1T C6 1.89(10) 2_765
C1T H1SC 1.0676 .
C1T H1TA 0.9797 .
C1T H1TB 0.9799 .
C1T H1TC 0.9801 .
C2T O1T 1.41(2) .
C2T H3SB 1.0999 .
C2T H2TA 0.9900 .
C2T H2TB 0.9901 .
O1T C3T 1.41(2) .
O1T H3SA 0.8137 .
O1T H3SB 1.3048 .
C3T C4T 1.53(2) .
C3T C14 1.98(9) 1_445
C3T H3SA 1.5217 .
C3T H4SA 1.1528 .
C3T H3TA 0.9899 .
C3T H3TB 0.9900 .
C4T C15 1.29(13) 1_445
C4T C13 1.33(12) 1_445
C4T C14 1.37(13) 1_445
C4T H4SA 1.0165 .
C4T H4TA 0.9800 .
C4T H4TB 0.9801 .
C4T H4TC 0.9798 .

loop_
_geom_torsion_atom_site_label_1
_geom_torsion_atom_site_label_2
_geom_torsion_atom_site_label_3
_geom_torsion_atom_site_label_4
_geom_torsion
_geom_torsion_site_symmetry_1
_geom_torsion_site_symmetry_4
N2 Co1 O1 Co2 -26(51) 2_765 .
N2 Co1 O1 Co2 -146(51) 3_675 .
N2 Co1 O1 Co2 94(50) . .
Co1 O1 Co2 N3 -94(100) . .
Co1 O1 Co2 N3 146(100) . 3_675
Co1 O1 Co2 N3 26(100) . 2_765
N1 C1 C2 N2 57.3(8) . .
O2 C3 C4 C9 122.2(8) . .
N2 C3 C4 C9 -56.0(10) . .
O2 C3 C4 C5 -57.9(10) . .
N2 C3 C4 C5 123.9(8) . .
C9 C4 C5 C6 1.9(11) . .
C3 C4 C5 C6 -178.1(7) . .
C4 C5 C6 C7 -4.6(12) . .
C4 C5 C6 C13 168.8(8) . .
C4 C5 C6 C1S -143(2) . 3_675
C4 C5 C6 C4S -118(2) . 1_665
C4 C5 C6 C1T -121(2) . 3_675
C5 C6 C7 C8 4.4(12) . .
C13 C6 C7 C8 -169.0(8) . .
C1S C6 C7 C8 143(2) 3_675 .
C4S C6 C7 C8 121(2) 1_665 .
C1T C6 C7 C8 97(4) 3_675 .
C6 C7 C8 C9 -1.5(11) . .
C6 C7 C8 C10 178.1(7) . .
C5 C4 C9 C8 1.2(11) . .
C3 C4 C9 C8 -178.9(7) . .
C7 C8 C9 C4 -1.4(11) . .
C10 C8 C9 C4 179.0(7) . .
C9 C8 C10 O3 -122.3(8) . .
C7 C8 C10 O3 58.1(10) . .
C9 C8 C10 N3 55.8(10) . .
C7 C8 C10 N3 -123.7(8) . .
N3 C11 C12 N4 -57.4(8) . .
C7 C6 C13 C1S -94(3) . 3_675
C5 C6 C13 C1S 93(3) . 3_675
C4S C6 C13 C1S -4(5) 1_665 3_675
C1T C6 C13 C1S 23(5) 3_675 3_675
C7 C6 C13 C4T -95(9) . 1_665
C5 C6 C13 C4T 91(9) . 1_665
C1S C6 C13 C4T -2(9) 3_675 1_665
C4S C6 C13 C4T -6(9) 1_665 1_665
C1T C6 C13 C4T 22(9) 3_675 1_665
C7 C6 C13 C15 -154.3(9) . .
C5 C6 C13 C15 32.4(13) . .
C1S C6 C13 C15 -61(3) 3_675 .
C4S C6 C13 C15 -65(3) 1_665 .
C1T C6 C13 C15 -37(4) 3_675 .
C7 C6 C13 C14 -32.7(12) . .
C5 C6 C13 C14 154.1(9) . .
C1S C6 C13 C14 61(3) 3_675 .
C4S C6 C13 C14 57(3) 1_665 .
C1T C6 C13 C14 84(4) 3_675 .
C7 C6 C13 C16 86.6(10) . .
C5 C6 C13 C16 -86.6(10) . .
C1S C6 C13 C16 -180(3) 3_675 .
C4S C6 C13 C16 176(3) 1_665 .
C1T C6 C13 C16 -156(3) 3_675 .
C7 C6 C13 C4S -90(3) . 1_665
C5 C6 C13 C4S 97(3) . 1_665
C1S C6 C13 C4S 4(5) 3_675 1_665
C1T C6 C13 C4S 27(4) 3_675 1_665
C1S C13 C14 C4T -69(5) 3_675 1_665
C15 C13 C14 C4T -12(4) . 1_665
C16 C13 C14 C4T 104(4) . 1_665
C6 C13 C14 C4T -135(4) . 1_665
C4S C13 C14 C4T -82(4) 1_665 1_665
C4T C13 C14 C1S 69(5) 1_665 3_675
C15 C13 C14 C1S 57(3) . 3_675
C16 C13 C14 C1S 173(3) . 3_675
C6 C13 C14 C1S -66(3) . 3_675
C4S C13 C14 C1S -13(4) 1_665 3_675
C1S C13 C14 C3T -28(4) 3_675 1_665
C4T C13 C14 C3T 40(3) 1_665 1_665
C15 C13 C14 C3T 28(2) . 1_665
C16 C13 C14 C3T 145(2) . 1_665
C6 C13 C14 C3T -94(2) . 1_665
C4S C13 C14 C3T -42(3) 1_665 1_665
C1S C13 C14 C4S 13(4) 3_675 1_665
C4T C13 C14 C4S 82(4) 1_665 1_665
C15 C13 C14 C4S 70(2) . 1_665
C16 C13 C14 C4S -173(2) . 1_665
C6 C13 C14 C4S -53(2) . 1_665
C1S C13 C15 C4T 69(5) 3_675 1_665
C14 C13 C15 C4T 13(4) . 1_665
C16 C13 C15 C4T -104(4) . 1_665
C6 C13 C15 C4T 135(4) . 1_665
C4S C13 C15 C4T 79(4) 1_665 1_665
C4T C13 C15 C1S -69(5) 1_665 3_675
C14 C13 C15 C1S -57(3) . 3_675
C16 C13 C15 C1S -174(3) . 3_675
C6 C13 C15 C1S 66(3) . 3_675
C4S C13 C15 C1S 9(4) 1_665 3_675
C2 C1 N1 C1 85.1(10) . 2_765
C2 C1 N1 C1 -135.8(8) . 3_675
C2 C1 N1 Co1A -25.3(6) . .
N2 Co1A N1 C1 -123.2(3) . 2_765
N2 Co1A N1 C1 -3.2(3) 2_765 2_765
N2 Co1A N1 C1 116.8(3) 3_675 2_765
C2 Co1A N1 C1 15.6(4) 2_765 2_765
C2 Co1A N1 C1 135.6(4) 3_675 2_765
C1 Co1A N1 C1 120.000(2) 3_675 2_765
Co2A Co1A N1 C1 50(100) . 2_765
N2 Co1A N1 C1 116.8(3) . 3_675
N2 Co1A N1 C1 -123.2(3) 2_765 3_675
N2 Co1A N1 C1 -3.2(3) 3_675 3_675
C2 Co1A N1 C1 -104.4(4) 2_765 3_675
C2 Co1A N1 C1 15.6(4) 3_675 3_675
C1 Co1A N1 C1 -120.000(2) 2_765 3_675
Co2A Co1A N1 C1 -70(100) . 3_675
N2 Co1A N1 C1 -3.2(3) . .
N2 Co1A N1 C1 116.8(3) 2_765 .
N2 Co1A N1 C1 -123.2(3) 3_675 .
C2 Co1A N1 C1 135.6(4) 2_765 .
C2 Co1A N1 C1 -104.4(4) 3_675 .
C1 Co1A N1 C1 120.001(4) 2_765 .
C1 Co1A N1 C1 -119.999(3) 3_675 .
Co2A Co1A N1 C1 170(100) . .
O2 C3 N2 C2 -0.1(11) . .
C4 C3 N2 C2 178.0(6) . .
O2 C3 N2 Co1A 109.8(14) . .
C4 C3 N2 Co1A -72.2(14) . .
O2 C3 N2 Co1 144.9(6) . .
C4 C3 N2 Co1 -37.0(8) . .
C1 C2 N2 C3 82.5(8) . .
C1 C2 N2 Co1A -48.9(8) . .
C1 C2 N2 Co1 -64.6(7) . .
N1 Co1A N2 C3 -92.1(10) . .
N2 Co1A N2 C3 160.5(9) 2_765 .
N2 Co1A N2 C3 15(2) 3_675 .
C2 Co1A N2 C3 -160.7(15) 2_765 .
C2 Co1A N2 C3 -22.3(18) 3_675 .
C1 Co1A N2 C3 -124.2(6) 2_765 .
C1 Co1A N2 C3 -58.7(16) 3_675 .
Co2A Co1A N2 C3 87.9(10) . .
N1 Co1A N2 C2 29.7(4) . .
N2 Co1A N2 C2 -77.7(16) 2_765 .
N2 Co1A N2 C2 137.1(15) 3_675 .
C2 Co1A N2 C2 -39(2) 2_765 .
C2 Co1A N2 C2 99.6(11) 3_675 .
C1 Co1A N2 C2 -2.4(9) 2_765 .
C1 Co1A N2 C2 63.2(8) 3_675 .
Co2A Co1A N2 C2 -150.3(4) . .
N1 Co1A N2 Co1 180.000(5) . .
N2 Co1A N2 Co1 72.6(15) 2_765 .
N2 Co1A N2 Co1 -72.6(15) 3_675 .
C2 Co1A N2 Co1 111(2) 2_765 .
C2 Co1A N2 Co1 -110.1(10) 3_675 .
C1 Co1A N2 Co1 147.9(7) 2_765 .
C1 Co1A N2 Co1 -146.5(7) 3_675 .
Co2A Co1A N2 Co1 0.000(5) . .
O1 Co1 N2 C3 67.8(6) . .
N2 Co1 N2 C3 -172.4(5) 2_765 .
N2 Co1 N2 C3 -52.0(8) 3_675 .
Co2 Co1 N2 C3 67.8(6) . .
O1 Co1 N2 C2 -147.0(4) . .
N2 Co1 N2 C2 -27.2(6) 2_765 .
N2 Co1 N2 C2 93.2(4) 3_675 .
Co2 Co1 N2 C2 -147.0(4) . .
O1 Co1 N2 Co1A 180.000(6) . .
N2 Co1 N2 Co1A -60.2(2) 2_765 .
N2 Co1 N2 Co1A 60.2(2) 3_675 .
Co2 Co1 N2 Co1A 180.000(6) . .
O3 C10 N3 C11 0.0(11) . .
C8 C10 N3 C11 -178.0(6) . .
O3 C10 N3 Co2A -110.5(14) . .
C8 C10 N3 Co2A 71.5(15) . .
O3 C10 N3 Co2 -144.9(6) . .
C8 C10 N3 Co2 37.0(9) . .
C12 C11 N3 C10 -82.4(8) . .
C12 C11 N3 Co2A 49.1(8) . .
C12 C11 N3 Co2 64.6(7) . .
N4 Co2A N3 C10 92.6(10) . .
N3 Co2A N3 C10 -160.7(9) 2_765 .
N3 Co2A N3 C10 -14(2) 3_675 .
C11 Co2A N3 C10 23.1(18) 3_675 .
C11 Co2A N3 C10 160.2(15) 2_765 .
C12 Co2A N3 C10 59.6(16) 3_675 .
C12 Co2A N3 C10 124.2(6) 2_765 .
Co1A Co2A N3 C10 -87.4(10) . .
N4 Co2A N3 C11 -29.8(4) . .
N3 Co2A N3 C11 77.0(16) 2_765 .
N3 Co2A N3 C11 -136.5(16) 3_675 .
C11 Co2A N3 C11 -99.2(11) 3_675 .
C11 Co2A N3 C11 38(2) 2_765 .
C12 Co2A N3 C11 -62.8(8) 3_675 .
C12 Co2A N3 C11 1.9(9) 2_765 .
Co1A Co2A N3 C11 150.2(4) . .
N4 Co2A N3 Co2 180.000(8) . .
N3 Co2A N3 Co2 -73.3(15) 2_765 .
N3 Co2A N3 Co2 73.3(15) 3_675 .
C11 Co2A N3 Co2 110.6(10) 3_675 .
C11 Co2A N3 Co2 -112(2) 2_765 .
C12 Co2A N3 Co2 147.0(7) 3_675 .
C12 Co2A N3 Co2 -148.3(7) 2_765 .
Co1A Co2A N3 Co2 0.000(4) . .
O1 Co2 N3 C10 -67.8(6) . .
N3 Co2 N3 C10 51.9(8) 3_675 .
N3 Co2 N3 C10 172.5(5) 2_765 .
Co1 Co2 N3 C10 -67.8(6) . .
O1 Co2 N3 C11 146.9(4) . .
N3 Co2 N3 C11 -93.4(4) 3_675 .
N3 Co2 N3 C11 27.2(6) 2_765 .
Co1 Co2 N3 C11 146.9(4) . .
O1 Co2 N3 Co2A 180.000(10) . .
N3 Co2 N3 Co2A -60.3(2) 3_675 .
N3 Co2 N3 Co2A 60.3(2) 2_765 .
Co1 Co2 N3 Co2A 180.000(10) . .
C11 C12 N4 C12 135.9(8) . 3_675
C11 C12 N4 C12 -84.9(10) . 2_765
C11 C12 N4 Co2A 25.5(6) . .
N3 Co2A N4 C12 -116.8(3) . 3_675
N3 Co2A N4 C12 123.2(3) 2_765 3_675
N3 Co2A N4 C12 3.2(3) 3_675 3_675
C11 Co2A N4 C12 -15.7(4) 3_675 3_675
C11 Co2A N4 C12 104.3(4) 2_765 3_675
C12 Co2A N4 C12 120.000(3) 2_765 3_675
Co1A Co2A N4 C12 131(100) . 3_675
N3 Co2A N4 C12 123.2(3) . 2_765
N3 Co2A N4 C12 3.2(3) 2_765 2_765
N3 Co2A N4 C12 -116.8(3) 3_675 2_765
C11 Co2A N4 C12 -135.7(4) 3_675 2_765
C11 Co2A N4 C12 -15.7(4) 2_765 2_765
C12 Co2A N4 C12 -120.000(4) 3_675 2_765
Co1A Co2A N4 C12 11(100) . 2_765
N3 Co2A N4 C12 3.2(4) . .
N3 Co2A N4 C12 -116.8(4) 2_765 .
N3 Co2A N4 C12 123.2(4) 3_675 .
C11 Co2A N4 C12 104.3(4) 3_675 .
C11 Co2A N4 C12 -135.7(4) 2_765 .
C12 Co2A N4 C12 120.002(7) 3_675 .
C12 Co2A N4 C12 -119.998(6) 2_765 .
Co1A Co2A N4 C12 -109(100) . .
O21 K1 N11 C21 -7.4(15) . .
O21 K1 N11 C21 -127.4(15) 3_665 .
O21 K1 N11 C21 112.6(15) 2_655 .
O22 K1 N11 C21 -17.5(15) . .
O22 K1 N11 C21 -137.5(15) 3_665 .
O22 K1 N11 C21 102.5(15) 2_655 .
O32 K1 N11 C21 111.0(15) . .
O32 K1 N11 C21 -9.0(15) 3_665 .
O32 K1 N11 C21 -129.0(15) 2_655 .
O41 K1 N11 C21 -10.5(15) 2_655 .
O41 K1 N11 C21 -130.5(15) . .
O41 K1 N11 C21 109.5(15) 3_665 .
O21 K1 N11 C21 112.6(15) . 3_665
O21 K1 N11 C21 -7.4(15) 3_665 3_665
O21 K1 N11 C21 -127.4(15) 2_655 3_665
O22 K1 N11 C21 102.5(15) . 3_665
O22 K1 N11 C21 -17.5(15) 3_665 3_665
O22 K1 N11 C21 -137.5(15) 2_655 3_665
O32 K1 N11 C21 -129.0(15) . 3_665
O32 K1 N11 C21 111.0(15) 3_665 3_665
O32 K1 N11 C21 -9.0(15) 2_655 3_665
O41 K1 N11 C21 109.5(15) 2_655 3_665
O41 K1 N11 C21 -10.5(15) . 3_665
O41 K1 N11 C21 -130.5(15) 3_665 3_665
O21 K1 N11 C21 -127.4(15) . 2_655
O21 K1 N11 C21 112.6(15) 3_665 2_655
O21 K1 N11 C21 -7.4(15) 2_655 2_655
O22 K1 N11 C21 -137.5(15) . 2_655
O22 K1 N11 C21 102.5(15) 3_665 2_655
O22 K1 N11 C21 -17.5(15) 2_655 2_655
O32 K1 N11 C21 -9.0(15) . 2_655
O32 K1 N11 C21 -129.0(15) 3_665 2_655
O32 K1 N11 C21 111.0(15) 2_655 2_655
O41 K1 N11 C21 -130.5(15) 2_655 2_655
O41 K1 N11 C21 109.5(15) . 2_655
O41 K1 N11 C21 -10.5(15) 3_665 2_655
O21 K1 N11 C41 -11.0(18) . 2_655
O21 K1 N11 C41 -131.0(18) 3_665 2_655
O21 K1 N11 C41 109.0(18) 2_655 2_655
O22 K1 N11 C41 -21.2(18) . 2_655
O22 K1 N11 C41 -141.2(18) 3_665 2_655
O22 K1 N11 C41 98.8(18) 2_655 2_655
O32 K1 N11 C41 107.3(17) . 2_655
O32 K1 N11 C41 -12.7(17) 3_665 2_655
O32 K1 N11 C41 -132.7(17) 2_655 2_655
O41 K1 N11 C41 -14.2(18) 2_655 2_655
O41 K1 N11 C41 -134.2(18) . 2_655
O41 K1 N11 C41 105.8(18) 3_665 2_655
O21 K1 N11 C41 109.0(18) . .
O21 K1 N11 C41 -11.0(18) 3_665 .
O21 K1 N11 C41 -131.0(18) 2_655 .
O22 K1 N11 C41 98.8(18) . .
O22 K1 N11 C41 -21.2(18) 3_665 .
O22 K1 N11 C41 -141.2(18) 2_655 .
O32 K1 N11 C41 -132.7(17) . .
O32 K1 N11 C41 107.3(17) 3_665 .
O32 K1 N11 C41 -12.7(17) 2_655 .
O41 K1 N11 C41 105.8(18) 2_655 .
O41 K1 N11 C41 -14.2(18) . .
O41 K1 N11 C41 -134.2(18) 3_665 .
O21 K1 N11 C41 -131.0(18) . 3_665
O21 K1 N11 C41 109.0(18) 3_665 3_665
O21 K1 N11 C41 -11.0(18) 2_655 3_665
O22 K1 N11 C41 -141.2(18) . 3_665
O22 K1 N11 C41 98.8(18) 3_665 3_665
O22 K1 N11 C41 -21.2(18) 2_655 3_665
O32 K1 N11 C41 -12.7(17) . 3_665
O32 K1 N11 C41 -132.7(17) 3_665 3_665
O32 K1 N11 C41 107.3(17) 2_655 3_665
O41 K1 N11 C41 -134.2(18) 2_655 3_665
O41 K1 N11 C41 105.8(18) . 3_665
O41 K1 N11 C41 -14.2(18) 3_665 3_665
O21 K1 N11 C31 -16.2(13) . 3_665
O21 K1 N11 C31 -136.2(13) 3_665 3_665
O21 K1 N11 C31 103.8(13) 2_655 3_665
O22 K1 N11 C31 -26.4(13) . 3_665
O22 K1 N11 C31 -146.4(13) 3_665 3_665
O22 K1 N11 C31 93.6(13) 2_655 3_665
O32 K1 N11 C31 102.1(13) . 3_665
O32 K1 N11 C31 -17.9(13) 3_665 3_665
O32 K1 N11 C31 -137.9(13) 2_655 3_665
O41 K1 N11 C31 -19.4(13) 2_655 3_665
O41 K1 N11 C31 -139.4(13) . 3_665
O41 K1 N11 C31 100.6(13) 3_665 3_665
O21 K1 N11 C31 103.8(13) . 2_655
O21 K1 N11 C31 -16.2(13) 3_665 2_655
O21 K1 N11 C31 -136.2(13) 2_655 2_655
O22 K1 N11 C31 93.6(13) . 2_655
O22 K1 N11 C31 -26.4(13) 3_665 2_655
O22 K1 N11 C31 -146.4(13) 2_655 2_655
O32 K1 N11 C31 -137.9(13) . 2_655
O32 K1 N11 C31 102.1(13) 3_665 2_655
O32 K1 N11 C31 -17.9(13) 2_655 2_655
O41 K1 N11 C31 100.6(13) 2_655 2_655
O41 K1 N11 C31 -19.4(13) . 2_655
O41 K1 N11 C31 -139.4(13) 3_665 2_655
O21 K1 N11 C31 -136.2(13) . .
O21 K1 N11 C31 103.8(13) 3_665 .
O21 K1 N11 C31 -16.2(13) 2_655 .
O22 K1 N11 C31 -146.4(13) . .
O22 K1 N11 C31 93.6(13) 3_665 .
O22 K1 N11 C31 -26.4(13) 2_655 .
O32 K1 N11 C31 -17.9(13) . .
O32 K1 N11 C31 -137.9(13) 3_665 .
O32 K1 N11 C31 102.1(13) 2_655 .
O41 K1 N11 C31 -139.4(13) 2_655 .
O41 K1 N11 C31 100.6(13) . .
O41 K1 N11 C31 -19.4(13) 3_665 .
C21 N11 C21 C22 -79(4) 3_665 .
C21 N11 C21 C22 154.1(19) 2_655 .
C41 N11 C21 C22 -168(24) 2_655 .
C41 N11 C21 C22 -84(2) . .
C41 N11 C21 C22 163(2) 3_665 .
C31 N11 C21 C22 143(15) 3_665 .
C31 N11 C21 C22 -77(2) 2_655 .
C31 N11 C21 C22 161(2) . .
K1 N11 C21 C22 38(3) . .
N11 C21 C22 O21 -62(3) . .
C21 C22 O21 C23 -175(2) . .
C21 C22 O21 K1 53(2) . .
O21 K1 O21 C22 27.5(14) 3_665 .
O21 K1 O21 C22 -75.9(12) 2_655 .
O22 K1 O21 C22 146.4(15) . .
O22 K1 O21 C22 88.7(15) 3_665 .
O22 K1 O21 C22 -140.4(13) 2_655 .
O32 K1 O21 C22 -131.1(13) . .
O32 K1 O21 C22 154.0(16) 3_665 .
O32 K1 O21 C22 81.8(15) 2_655 .
O41 K1 O21 C22 12(9) 2_655 .
O41 K1 O21 C22 22.8(15) . .
O41 K1 O21 C22 -74.7(15) 3_665 .
O21 K1 O21 C23 -102.7(16) 3_665 .
O21 K1 O21 C23 154.0(15) 2_655 .
O22 K1 O21 C23 16.3(12) . .
O22 K1 O21 C23 -41.4(17) 3_665 .
O22 K1 O21 C23 89.4(14) 2_655 .
O32 K1 O21 C23 98.8(14) . .
O32 K1 O21 C23 23.9(12) 3_665 .
O32 K1 O21 C23 -48.3(15) 2_655 .
O41 K1 O21 C23 -118(10) 2_655 .
O41 K1 O21 C23 -107.3(13) . .
O41 K1 O21 C23 155.2(12) 3_665 .
C22 O21 C23 C24 176.6(18) . .
K1 O21 C23 C24 -49.6(18) . .
C22 O21 C23 K1 -134(2) . .
O21 K1 C23 O21 82.3(16) 3_665 .
O21 K1 C23 O21 -30.0(16) 2_655 .
O22 K1 C23 O21 -158.0(17) . .
O22 K1 C23 O21 149.0(14) 3_665 .
O22 K1 C23 O21 -103.0(14) 2_655 .
O32 K1 C23 O21 -97.7(14) . .
O32 K1 C23 O21 -145.5(17) 3_665 .
O32 K1 C23 O21 140.9(13) 2_655 .
O41 K1 C23 O21 9.7(18) 2_655 .
O41 K1 C23 O21 77.9(14) . .
O41 K1 C23 O21 -27.7(14) 3_665 .
O21 K1 C23 C24 133.1(19) . .
O21 K1 C23 C24 -144.5(11) 3_665 .
O21 K1 C23 C24 103.2(12) 2_655 .
O22 K1 C23 C24 -24.9(9) . .
O22 K1 C23 C24 -77.9(11) 3_665 .
O22 K1 C23 C24 30.1(11) 2_655 .
O32 K1 C23 C24 35.4(12) . .
O32 K1 C23 C24 -12.4(9) 3_665 .
O32 K1 C23 C24 -85.9(11) 2_655 .
O41 K1 C23 C24 142.8(19) 2_655 .
O41 K1 C23 C24 -149.0(10) . .
O41 K1 C23 C24 105.4(10) 3_665 .
O21 C23 C24 O22 66.5(19) . .
K1 C23 C24 O22 33.5(12) . .
O21 C23 C24 K1 33.1(13) . .
O21 K1 C24 O22 -155.7(15) . .
O21 K1 C24 O22 -89.2(13) 3_665 .
O21 K1 C24 O22 136.7(12) 2_655 .
O22 K1 C24 O22 -18.4(13) 3_665 .
O22 K1 C24 O22 75.0(13) 2_655 .
O32 K1 C24 O22 77.5(10) . .
O32 K1 C24 O22 16(2) 3_665 .
O32 K1 C24 O22 -28.3(13) 2_655 .
O41 K1 C24 O22 -152.0(14) 2_655 .
O41 K1 C24 O22 -93.7(11) . .
O41 K1 C24 O22 140.9(12) 3_665 .
O21 K1 C24 C23 -24.2(10) . .
O21 K1 C24 C23 42.3(12) 3_665 .
O21 K1 C24 C23 -91.8(12) 2_655 .
O22 K1 C24 C23 131.5(17) . .
O22 K1 C24 C23 113.1(10) 3_665 .
O22 K1 C24 C23 -153.5(10) 2_655 .
O32 K1 C24 C23 -150.9(10) . .
O32 K1 C24 C23 148(2) 3_665 .
O32 K1 C24 C23 103.3(10) 2_655 .
O41 K1 C24 C23 -20.5(11) 2_655 .
O41 K1 C24 C23 37.8(12) . .
O41 K1 C24 C23 -87.5(10) 3_665 .
C23 C24 O22 C25 -178.8(16) . .
K1 C24 O22 C25 -129.1(18) . .
C23 C24 O22 K1 -49.7(16) . .
O21 K1 O22 C25 144.7(13) . .
O21 K1 O22 C25 -128.7(11) 3_665 .
O21 K1 O22 C25 68.9(14) 2_655 .
O22 K1 O22 C25 -70.4(10) 3_665 .
O22 K1 O22 C25 20.3(11) 2_655 .
O32 K1 O22 C25 19.2(13) . .
O32 K1 O22 C25 103(4) 3_665 .
O32 K1 O22 C25 -79.9(11) 2_655 .
O41 K1 O22 C25 148.3(13) 2_655 .
O41 K1 O22 C25 -131.2(12) . .
O41 K1 O22 C25 75.3(12) 3_665 .
O21 K1 O22 C24 18.1(11) . .
O21 K1 O22 C24 104.6(12) 3_665 .
O21 K1 O22 C24 -57.8(14) 2_655 .
O22 K1 O22 C24 162.9(12) 3_665 .
O22 K1 O22 C24 -106.4(14) 2_655 .
O32 K1 O22 C24 -107.4(10) . .
O32 K1 O22 C24 -23(3) 3_665 .
O32 K1 O22 C24 153.4(12) 2_655 .
O41 K1 O22 C24 21.6(11) 2_655 .
O41 K1 O22 C24 102.1(11) . .
O41 K1 O22 C24 -51.4(14) 3_665 .
C24 O22 C25 C26 -169.8(15) . .
K1 O22 C25 C26 61.7(16) . .
O22 C25 C26 N12 -72.2(19) . .
C21 N11 C31 C32 -74(2) . .
C21 N11 C31 C32 161.0(19) 3_665 .
C21 N11 C31 C32 -29(12) 2_655 .
C41 N11 C31 C32 -79(2) 2_655 .
C41 N11 C31 C32 169(2) . .
C41 N11 C31 C32 -89(15) 3_665 .
C31 N11 C31 C32 -71(3) 3_665 .
C31 N11 C31 C32 167.0(18) 2_655 .
K1 N11 C31 C32 48(2) . .
N11 C31 C32 O31 -69(3) . .
C31 C32 O31 C33 -179(2) . .
C31 C32 O31 K1 50(2) . .
O21 K1 O31 C33 -100.4(13) . .
O21 K1 O31 C33 156.8(13) 3_665 .
O21 K1 O31 C33 -19(18) 2_655 .
O22 K1 O31 C33 -39.5(17) . .
O22 K1 O31 C33 93.6(14) 3_665 .
O22 K1 O31 C33 18.3(13) 2_655 .
O32 K1 O31 C33 25.5(12) . .
O32 K1 O31 C33 -46.5(16) 3_665 .
O32 K1 O31 C33 103.1(14) 2_655 .
O41 K1 O31 C33 -105.0(13) 2_655 .
O41 K1 O31 C33 158.0(14) . .
O41 K1 O31 C33 -85(6) 3_665 .
O21 K1 O31 C32 31.3(16) . .
O21 K1 O31 C32 -71.5(15) 3_665 .
O21 K1 O31 C32 112(19) 2_655 .
O22 K1 O31 C32 92.2(13) . .
O22 K1 O31 C32 -134.7(13) 3_665 .
O22 K1 O31 C32 150.0(16) 2_655 .
O32 K1 O31 C32 157.2(15) . .
O32 K1 O31 C32 85.2(14) 3_665 .
O32 K1 O31 C32 -125.2(14) 2_655 .
O41 K1 O31 C32 26.7(15) 2_655 .
O41 K1 O31 C32 -70.3(15) . .
O41 K1 O31 C32 46(6) 3_665 .
C32 O31 C33 C34 174(2) . .
K1 O31 C33 C34 -55(2) . .
O31 C33 C34 O32 58(3) . .
C33 C34 O32 C35 -174.9(17) . .
C33 C34 O32 K1 -34(2) . .
O21 K1 O32 C35 -135.7(11) . .
O21 K1 O32 C35 71.8(12) 3_665 .
O21 K1 O32 C35 146.8(13) 2_655 .
O22 K1 O32 C35 -72.2(11) . .
O22 K1 O32 C35 18.4(11) 3_665 .
O22 K1 O32 C35 -78(4) 2_655 .
O32 K1 O32 C35 -81.8(10) 3_665 .
O32 K1 O32 C35 19.0(11) 2_655 .
O41 K1 O32 C35 -139.2(11) 2_655 .
O41 K1 O32 C35 77.2(12) . .
O41 K1 O32 C35 150.1(13) 3_665 .
O21 K1 O32 C34 84.6(15) . .
O21 K1 O32 C34 -67.9(17) 3_665 .
O21 K1 O32 C34 7.1(15) 2_655 .
O22 K1 O32 C34 148.1(14) . .
O22 K1 O32 C34 -121.3(14) 3_665 .
O22 K1 O32 C34 142(4) 2_655 .
O32 K1 O32 C34 138.5(15) 3_665 .
O32 K1 O32 C34 -120.7(16) 2_655 .
O41 K1 O32 C34 81.1(16) 2_655 .
O41 K1 O32 C34 -62.5(15) . .
O41 K1 O32 C34 10.4(15) 3_665 .
C34 O32 C35 C36 -160.3(17) . .
K1 O32 C35 C36 55.8(17) . .
O32 C35 C36 N12 -70(2) . .
C21 N11 C41 C42 161(2) . .
C21 N11 C41 C42 18(20) 3_665 .
C21 N11 C41 C42 -76.3(19) 2_655 .
C41 N11 C41 C42 169(2) 2_655 .
C41 N11 C41 C42 -80(4) 3_665 .
C31 N11 C41 C42 168.1(18) 3_665 .
C31 N11 C41 C42 90(14) 2_655 .
C31 N11 C41 C42 -73(2) . .
K1 N11 C41 C42 45(3) . .
N11 C41 C42 O41 -64(3) . .
C41 C42 O41 C43 -172(2) . .
C41 C42 O41 K1 50(3) . .
O21 K1 O41 C43 156.3(12) . .
O21 K1 O41 C43 63(9) 3_665 .
O21 K1 O41 C43 -101.4(12) 2_655 .
O22 K1 O41 C43 92.3(14) . .
O22 K1 O41 C43 19.3(13) 3_665 .
O22 K1 O41 C43 -44.5(15) 2_655 .
O32 K1 O41 C43 -50.2(15) . .
O32 K1 O41 C43 102.4(14) 3_665 .
O32 K1 O41 C43 27.1(12) 2_655 .
O41 K1 O41 C43 157.2(15) 2_655 .
O41 K1 O41 C43 -106.0(15) 3_665 .
O21 K1 O41 C42 -68.0(19) . .
O21 K1 O41 C42 -161(11) 3_665 .
O21 K1 O41 C42 34.3(17) 2_655 .
O22 K1 O41 C42 -132.1(16) . .
O22 K1 O41 C42 154.9(18) 3_665 .
O22 K1 O41 C42 91.1(17) 2_655 .
O32 K1 O41 C42 85.5(17) . .
O32 K1 O41 C42 -121.9(17) 3_665 .
O32 K1 O41 C42 162.8(19) 2_655 .
O41 K1 O41 C42 -67.2(15) 2_655 .
O41 K1 O41 C42 29.7(16) 3_665 .
C42 O41 C43 C44 173(2) . .
K1 O41 C43 C44 -50(2) . .
O41 C43 C44 O42 66(2) . .
C43 C44 O42 C45 -177.9(17) . .
C43 C44 O42 K1 -50(2) . .
O21 K1 O42 C45 77.4(13) . .
O21 K1 O42 C45 141.9(15) 3_665 .
O21 K1 O42 C45 -134.3(12) 2_655 .
O22 K1 O42 C45 19.6(13) . .
O22 K1 O42 C45 -19(4) 3_665 .
O22 K1 O42 C45 -71.9(13) 2_655 .
O32 K1 O42 C45 -81.2(13) . .
O32 K1 O42 C45 19.5(12) 3_665 .
O32 K1 O42 C45 45(3) 2_655 .
O41 K1 O42 C45 83.2(13) 2_655 .
O41 K1 O42 C45 146.0(13) . .
O41 K1 O42 C45 -137.5(11) 3_665 .
O21 K1 O42 C44 -50.5(13) . .
O21 K1 O42 C44 13.9(12) 3_665 .
O21 K1 O42 C44 97.7(13) 2_655 .
O22 K1 O42 C44 -108.4(11) . .
O22 K1 O42 C44 -147(5) 3_665 .
O22 K1 O42 C44 160.1(11) 2_655 .
O32 K1 O42 C44 150.8(11) . .
O32 K1 O42 C44 -108.5(13) 3_665 .
O32 K1 O42 C44 -83(4) 2_655 .
O41 K1 O42 C44 -44.8(13) 2_655 .
O41 K1 O42 C44 18.0(12) . .
O41 K1 O42 C44 94.5(13) 3_665 .
C44 O42 C45 C46 -170.2(17) . .
K1 O42 C45 C46 60.8(17) . .
O42 C45 C46 N12 -68(2) . .
C25 C26 N12 C46 162.7(15) . .
C25 C26 N12 C36 -74.1(19) . .
C25 C26 N12 K1 42.3(16) . .
C45 C46 N12 C26 -78.3(19) . .
C45 C46 N12 C36 158.6(17) . .
C45 C46 N12 K1 36.9(18) . .
C35 C36 N12 C26 159.7(16) . .
C35 C36 N12 C46 -79(2) . .
C35 C36 N12 K1 45.4(17) . .
O21 K1 N12 C26 -14.4(14) . .
O21 K1 N12 C26 106.6(11) 3_665 .
O21 K1 N12 C26 -138.9(11) 2_655 .
O22 K1 N12 C26 -7.2(10) . .
O22 K1 N12 C26 111.4(14) 3_665 .
O22 K1 N12 C26 -120.5(12) 2_655 .
O32 K1 N12 C26 -130.1(11) . .
O32 K1 N12 C26 -14.9(10) 3_665 .
O32 K1 N12 C26 103.1(12) 2_655 .
O41 K1 N12 C26 -10.8(14) 2_655 .
O41 K1 N12 C26 110.0(11) . .
O41 K1 N12 C26 -136.4(11) 3_665 .
O21 K1 N12 C46 -132.0(12) . .
O21 K1 N12 C46 -11.0(13) 3_665 .
O21 K1 N12 C46 103.5(13) 2_655 .
O22 K1 N12 C46 -124.8(13) . .
O22 K1 N12 C46 -6.1(11) 3_665 .
O22 K1 N12 C46 121.9(12) 2_655 .
O32 K1 N12 C46 112.4(12) . .
O32 K1 N12 C46 -132.5(13) 3_665 .
O32 K1 N12 C46 -14.4(11) 2_655 .
O41 K1 N12 C46 -128.4(11) 2_655 .
O41 K1 N12 C46 -7.6(13) . .
O41 K1 N12 C46 106.0(13) 3_665 .
O21 K1 N12 C36 104.3(12) . .
O21 K1 N12 C36 -134.6(11) 3_665 .
O21 K1 N12 C36 -20.2(12) 2_655 .
O22 K1 N12 C36 111.5(11) . .
O22 K1 N12 C36 -129.8(13) 3_665 .
O22 K1 N12 C36 -1.8(10) 2_655 .
O32 K1 N12 C36 -11.3(10) . .
O32 K1 N12 C36 103.9(11) 3_665 .
O32 K1 N12 C36 -138.1(12) 2_655 .
O41 K1 N12 C36 107.9(12) 2_655 .
O41 K1 N12 C36 -131.3(11) . .
O41 K1 N12 C36 -17.6(12) 3_665 .
O51 K2 N51 C51 126.5(14) 3_665 .
O51 K2 N51 C51 6.5(14) . .
O51 K2 N51 C51 -113.5(14) 2_655 .
O52 K2 N51 C51 16.7(14) . .
O52 K2 N51 C51 136.7(14) 3_665 .
O52 K2 N51 C51 -103.3(14) 2_655 .
O62 K2 N51 C51 8.4(14) 3_665 .
O62 K2 N51 C51 128.4(14) 2_655 .
O62 K2 N51 C51 -111.6(14) . .
O71 K2 N51 C51 9.9(14) 2_655 .
O71 K2 N51 C51 129.9(14) . .
O71 K2 N51 C51 -110.1(14) 3_665 .
O51 K2 N51 C51 6.5(14) 3_665 3_665
O51 K2 N51 C51 -113.5(14) . 3_665
O51 K2 N51 C51 126.5(14) 2_655 3_665
O52 K2 N51 C51 -103.3(14) . 3_665
O52 K2 N51 C51 16.7(14) 3_665 3_665
O52 K2 N51 C51 136.7(14) 2_655 3_665
O62 K2 N51 C51 -111.6(14) 3_665 3_665
O62 K2 N51 C51 8.4(14) 2_655 3_665
O62 K2 N51 C51 128.4(14) . 3_665
O71 K2 N51 C51 -110.1(14) 2_655 3_665
O71 K2 N51 C51 9.9(14) . 3_665
O71 K2 N51 C51 129.9(14) 3_665 3_665
O51 K2 N51 C51 -113.5(14) 3_665 2_655
O51 K2 N51 C51 126.5(14) . 2_655
O51 K2 N51 C51 6.5(14) 2_655 2_655
O52 K2 N51 C51 136.7(14) . 2_655
O52 K2 N51 C51 -103.3(14) 3_665 2_655
O52 K2 N51 C51 16.7(14) 2_655 2_655
O62 K2 N51 C51 128.4(14) 3_665 2_655
O62 K2 N51 C51 -111.6(14) 2_655 2_655
O62 K2 N51 C51 8.4(14) . 2_655
O71 K2 N51 C51 129.9(14) 2_655 2_655
O71 K2 N51 C51 -110.1(14) . 2_655
O71 K2 N51 C51 9.9(14) 3_665 2_655
O51 K2 N51 C71 11.3(18) 3_665 .
O51 K2 N51 C71 -108.7(18) . .
O51 K2 N51 C71 131.3(18) 2_655 .
O52 K2 N51 C71 -98.5(18) . .
O52 K2 N51 C71 21.5(18) 3_665 .
O52 K2 N51 C71 141.5(18) 2_655 .
O62 K2 N51 C71 -106.8(17) 3_665 .
O62 K2 N51 C71 13.2(17) 2_655 .
O62 K2 N51 C71 133.2(17) . .
O71 K2 N51 C71 -105.3(18) 2_655 .
O71 K2 N51 C71 14.7(18) . .
O71 K2 N51 C71 134.7(18) 3_665 .
O51 K2 N51 C71 131.3(18) 3_665 2_655
O51 K2 N51 C71 11.3(18) . 2_655
O51 K2 N51 C71 -108.7(18) 2_655 2_655
O52 K2 N51 C71 21.5(18) . 2_655
O52 K2 N51 C71 141.5(18) 3_665 2_655
O52 K2 N51 C71 -98.5(18) 2_655 2_655
O62 K2 N51 C71 13.2(17) 3_665 2_655
O62 K2 N51 C71 133.2(17) 2_655 2_655
O62 K2 N51 C71 -106.8(17) . 2_655
O71 K2 N51 C71 14.7(18) 2_655 2_655
O71 K2 N51 C71 134.7(18) . 2_655
O71 K2 N51 C71 -105.3(18) 3_665 2_655
O51 K2 N51 C71 -108.7(18) 3_665 3_665
O51 K2 N51 C71 131.3(18) . 3_665
O51 K2 N51 C71 11.3(18) 2_655 3_665
O52 K2 N51 C71 141.5(18) . 3_665
O52 K2 N51 C71 -98.5(18) 3_665 3_665
O52 K2 N51 C71 21.5(18) 2_655 3_665
O62 K2 N51 C71 133.2(18) 3_665 3_665
O62 K2 N51 C71 -106.8(18) 2_655 3_665
O62 K2 N51 C71 13.2(18) . 3_665
O71 K2 N51 C71 134.7(18) 2_655 3_665
O71 K2 N51 C71 -105.3(18) . 3_665
O71 K2 N51 C71 14.7(18) 3_665 3_665
O51 K2 N51 C61 136.1(13) 3_665 3_665
O51 K2 N51 C61 16.1(13) . 3_665
O51 K2 N51 C61 -103.9(13) 2_655 3_665
O52 K2 N51 C61 26.3(12) . 3_665
O52 K2 N51 C61 146.3(12) 3_665 3_665
O52 K2 N51 C61 -93.7(12) 2_655 3_665
O62 K2 N51 C61 18.0(12) 3_665 3_665
O62 K2 N51 C61 138.0(12) 2_655 3_665
O62 K2 N51 C61 -102.0(12) . 3_665
O71 K2 N51 C61 19.5(12) 2_655 3_665
O71 K2 N51 C61 139.5(12) . 3_665
O71 K2 N51 C61 -100.5(12) 3_665 3_665
O51 K2 N51 C61 16.1(13) 3_665 2_655
O51 K2 N51 C61 -103.9(13) . 2_655
O51 K2 N51 C61 136.1(13) 2_655 2_655
O52 K2 N51 C61 -93.7(12) . 2_655
O52 K2 N51 C61 26.3(12) 3_665 2_655
O52 K2 N51 C61 146.3(12) 2_655 2_655
O62 K2 N51 C61 -102.0(12) 3_665 2_655
O62 K2 N51 C61 18.0(12) 2_655 2_655
O62 K2 N51 C61 138.0(12) . 2_655
O71 K2 N51 C61 -100.5(12) 2_655 2_655
O71 K2 N51 C61 19.5(12) . 2_655
O71 K2 N51 C61 139.5(12) 3_665 2_655
O51 K2 N51 C61 -103.9(13) 3_665 .
O51 K2 N51 C61 136.1(13) . .
O51 K2 N51 C61 16.1(13) 2_655 .
O52 K2 N51 C61 146.3(12) . .
O52 K2 N51 C61 -93.7(12) 3_665 .
O52 K2 N51 C61 26.3(12) 2_655 .
O62 K2 N51 C61 138.0(12) 3_665 .
O62 K2 N51 C61 -102.0(12) 2_655 .
O62 K2 N51 C61 18.0(12) . .
O71 K2 N51 C61 139.5(13) 2_655 .
O71 K2 N51 C61 -100.5(13) . .
O71 K2 N51 C61 19.5(13) 3_665 .
C51 N51 C51 C52 81(4) 3_665 .
C51 N51 C51 C52 -153.2(19) 2_655 .
C71 N51 C51 C52 84.7(19) . .
C71 N51 C51 C52 177(23) 2_655 .
C71 N51 C51 C52 -162(2) 3_665 .
C61 N51 C51 C52 -137(13) 3_665 .
C61 N51 C51 C52 78(2) 2_655 .
C61 N51 C51 C52 -160(2) . .
K2 N51 C51 C52 -36(3) . .
N51 C51 C52 O51 61(3) . .
C51 C52 O51 C53 175(2) . .
C51 C52 O51 K2 -53(2) . .
O51 K2 O51 C52 -27.0(14) 3_665 .
O51 K2 O51 C52 76.3(12) 2_655 .
O52 K2 O51 C52 -146.0(15) . .
O52 K2 O51 C52 -88.4(15) 3_665 .
O52 K2 O51 C52 140.9(13) 2_655 .
O62 K2 O51 C52 -153.4(16) 3_665 .
O62 K2 O51 C52 -81.0(15) 2_655 .
O62 K2 O51 C52 131.3(13) . .
O71 K2 O51 C52 -13(8) 2_655 .
O71 K2 O51 C52 -22.2(15) . .
O71 K2 O51 C52 75.2(15) 3_665 .
O51 K2 O51 C53 102.9(16) 3_665 .
O51 K2 O51 C53 -153.9(15) 2_655 .
O52 K2 O51 C53 -16.1(12) . .
O52 K2 O51 C53 41.5(17) 3_665 .
O52 K2 O51 C53 -89.2(14) 2_655 .
O62 K2 O51 C53 -23.5(12) 3_665 .
O62 K2 O51 C53 48.9(15) 2_655 .
O62 K2 O51 C53 -98.9(14) . .
O71 K2 O51 C53 117(10) 2_655 .
O71 K2 O51 C53 107.7(12) . .
O71 K2 O51 C53 -155.0(12) 3_665 .
C52 O51 C53 C54 -177.0(17) . .
K2 O51 C53 C54 49.3(18) . .
C52 O51 C53 K2 134(2) . .
O51 K2 C53 O51 -82.1(16) 3_665 .
O51 K2 C53 O51 30.1(16) 2_655 .
O52 K2 C53 O51 158.2(17) . .
O52 K2 C53 O51 -148.9(13) 3_665 .
O52 K2 C53 O51 103.3(14) 2_655 .
O62 K2 C53 O51 145.9(17) 3_665 .
O62 K2 C53 O51 -140.5(13) 2_655 .
O62 K2 C53 O51 97.5(14) . .
O71 K2 C53 O51 -10.1(18) 2_655 .
O71 K2 C53 O51 -77.6(14) . .
O71 K2 C53 O51 27.9(14) 3_665 .
O51 K2 C53 C54 144.7(10) 3_665 .
O51 K2 C53 C54 -133.2(19) . .
O51 K2 C53 C54 -103.1(11) 2_655 .
O52 K2 C53 C54 25.0(9) . .
O52 K2 C53 C54 77.9(11) 3_665 .
O52 K2 C53 C54 -29.9(11) 2_655 .
O62 K2 C53 C54 12.7(9) 3_665 .
O62 K2 C53 C54 86.2(11) 2_655 .
O62 K2 C53 C54 -35.7(12) . .
O71 K2 C53 C54 -143.3(18) 2_655 .
O71 K2 C53 C54 149.2(10) . .
O71 K2 C53 C54 -105.3(10) 3_665 .
O51 C53 C54 O52 -66.7(19) . .
K2 C53 C54 O52 -33.8(12) . .
O51 C53 C54 K2 -32.9(13) . .
O51 K2 C54 O52 89.2(13) 3_665 .
O51 K2 C54 O52 155.6(15) . .
O51 K2 C54 O52 -136.8(12) 2_655 .
O52 K2 C54 O52 18.3(13) 3_665 .
O52 K2 C54 O52 -75.0(13) 2_655 .
O62 K2 C54 O52 -15(2) 3_665 .
O62 K2 C54 O52 28.3(13) 2_655 .
O62 K2 C54 O52 -77.9(10) . .
O71 K2 C54 O52 151.7(14) 2_655 .
O71 K2 C54 O52 93.8(11) . .
O71 K2 C54 O52 -141.1(12) 3_665 .
O51 K2 C54 C53 -42.2(12) 3_665 .
O51 K2 C54 C53 24.2(10) . .
O51 K2 C54 C53 91.8(12) 2_655 .
O52 K2 C54 C53 -131.4(17) . .
O52 K2 C54 C53 -113.1(10) 3_665 .
O52 K2 C54 C53 153.6(10) 2_655 .
O62 K2 C54 C53 -146(2) 3_665 .
O62 K2 C54 C53 -103.1(10) 2_655 .
O62 K2 C54 C53 150.7(10) . .
O71 K2 C54 C53 20.3(11) 2_655 .
O71 K2 C54 C53 -37.6(12) . .
O71 K2 C54 C53 87.5(10) 3_665 .
C53 C54 O52 C55 179.8(15) . .
K2 C54 O52 C55 129.8(18) . .
C53 C54 O52 K2 50.0(16) . .
O51 K2 O52 C54 -104.7(12) 3_665 .
O51 K2 O52 C54 -18.2(11) . .
O51 K2 O52 C54 57.7(14) 2_655 .
O52 K2 O52 C54 -163.0(12) 3_665 .
O52 K2 O52 C54 106.4(13) 2_655 .
O62 K2 O52 C54 21(3) 3_665 .
O62 K2 O52 C54 -153.4(12) 2_655 .
O62 K2 O52 C54 107.1(10) . .
O71 K2 O52 C54 -21.9(11) 2_655 .
O71 K2 O52 C54 -102.2(11) . .
O71 K2 O52 C54 51.2(13) 3_665 .
O51 K2 O52 C55 128.0(12) 3_665 .
O51 K2 O52 C55 -145.5(13) . .
O51 K2 O52 C55 -69.6(14) 2_655 .
O52 K2 O52 C55 69.7(10) 3_665 .
O52 K2 O52 C55 -20.9(11) 2_655 .
O62 K2 O52 C55 -106(4) 3_665 .
O62 K2 O52 C55 79.3(11) 2_655 .
O62 K2 O52 C55 -20.2(13) . .
O71 K2 O52 C55 -149.2(13) 2_655 .
O71 K2 O52 C55 130.5(12) . .
O71 K2 O52 C55 -76.1(12) 3_665 .
C54 O52 C55 C56 171.1(15) . .
K2 O52 C55 C56 -60.2(16) . .
O52 C55 C56 N52 71(2) . .
C51 N51 C61 C62 75(2) . .
C51 N51 C61 C62 -161.4(18) 3_665 .
C51 N51 C61 C62 34(10) 2_655 .
C71 N51 C61 C62 -169.5(19) . .
C71 N51 C61 C62 78(2) 2_655 .
C71 N51 C61 C62 91(15) 3_665 .
C61 N51 C61 C62 71(3) 3_665 .
C61 N51 C61 C62 -167.1(17) 2_655 .
K2 N51 C61 C62 -48(2) . .
N51 C61 C62 O61 69(3) . .
C61 C62 O61 C63 180.0(19) . .
C61 C62 O61 K2 -49(2) . .
O51 K2 O61 C62 70.9(15) 3_665 .
O51 K2 O61 C62 -31.9(16) . .
O51 K2 O61 C62 -115(21) 2_655 .
O52 K2 O61 C62 -92.8(13) . .
O52 K2 O61 C62 134.4(13) 3_665 .
O52 K2 O61 C62 -150.7(16) 2_655 .
O62 K2 O61 C62 -85.4(13) 3_665 .
O62 K2 O61 C62 124.6(14) 2_655 .
O62 K2 O61 C62 -157.7(15) . .
O71 K2 O61 C62 -27.1(15) 2_655 .
O71 K2 O61 C62 69.8(15) . .
O71 K2 O61 C62 -46(6) 3_665 .
O51 K2 O61 C63 -157.1(13) 3_665 .
O51 K2 O61 C63 100.1(13) . .
O51 K2 O61 C63 17(19) 2_655 .
O52 K2 O61 C63 39.2(16) . .
O52 K2 O61 C63 -93.6(14) 3_665 .
O52 K2 O61 C63 -18.7(13) 2_655 .
O62 K2 O61 C63 46.6(16) 3_665 .
O62 K2 O61 C63 -103.4(14) 2_655 .
O62 K2 O61 C63 -25.7(12) . .
O71 K2 O61 C63 104.9(13) 2_655 .
O71 K2 O61 C63 -158.2(14) . .
O71 K2 O61 C63 86(6) 3_665 .
C62 O61 C63 C64 -174(2) . .
K2 O61 C63 C64 55(2) . .
O61 C63 C64 O62 -58(3) . .
C63 C64 O62 C65 175.3(17) . .
C63 C64 O62 K2 34(2) . .
O51 K2 O62 C65 -72.4(12) 3_665 .
O51 K2 O62 C65 135.6(11) . .
O51 K2 O62 C65 -147.0(13) 2_655 .
O52 K2 O62 C65 71.9(11) . .
O52 K2 O62 C65 -18.7(11) 3_665 .
O52 K2 O62 C65 76(4) 2_655 .
O62 K2 O62 C65 81.6(10) 3_665 .
O62 K2 O62 C65 -19.6(11) 2_655 .
O71 K2 O62 C65 139.1(11) 2_655 .
O71 K2 O62 C65 -77.9(12) . .
O71 K2 O62 C65 -150.5(13) 3_665 .
O51 K2 O62 C64 67.7(17) 3_665 .
O51 K2 O62 C64 -84.3(15) . .
O51 K2 O62 C64 -6.9(15) 2_655 .
O52 K2 O62 C64 -148.0(15) . .
O52 K2 O62 C64 121.5(15) 3_665 .
O52 K2 O62 C64 -144(4) 2_655 .
O62 K2 O62 C64 -138.3(15) 3_665 .
O62 K2 O62 C64 120.5(16) 2_655 .
O71 K2 O62 C64 -80.8(16) 2_655 .
O71 K2 O62 C64 62.3(16) . .
O71 K2 O62 C64 -10.4(15) 3_665 .
C64 O62 C65 C66 160.3(17) . .
K2 O62 C65 C66 -55.2(16) . .
O62 C65 C66 N52 70(2) . .
C51 N51 C71 C72 -162(2) . .
C51 N51 C71 C72 -10(19) 3_665 .
C51 N51 C71 C72 76.4(18) 2_655 .
C71 N51 C71 C72 -170(2) 2_655 .
C71 N51 C71 C72 79(4) 3_665 .
C61 N51 C71 C72 -168.7(17) 3_665 .
C61 N51 C71 C72 -88(14) 2_655 .
C61 N51 C71 C72 72(2) . .
K2 N51 C71 C72 -45(3) . .
N51 C71 C72 O71 65(3) . .
C71 C72 O71 C73 171(2) . .
C71 C72 O71 K2 -51(3) . .
O51 K2 O71 C72 159(10) 3_665 .
O51 K2 O71 C72 68.0(19) . .
O51 K2 O71 C72 -34.2(17) 2_655 .
O52 K2 O71 C72 132.2(16) . .
O52 K2 O71 C72 -155.0(18) 3_665 .
O52 K2 O71 C72 -91.0(17) 2_655 .
O62 K2 O71 C72 121.7(16) 3_665 .
O62 K2 O71 C72 -162.6(19) 2_655 .
O62 K2 O71 C72 -85.0(17) . .
O71 K2 O71 C72 67.3(15) 2_655 .
O71 K2 O71 C72 -29.5(16) 3_665 .
O51 K2 O71 C73 -65(9) 3_665 .
O51 K2 O71 C73 -156.5(12) . .
O51 K2 O71 C73 101.3(12) 2_655 .
O52 K2 O71 C73 -92.3(14) . .
O52 K2 O71 C73 -19.5(12) 3_665 .
O52 K2 O71 C73 44.5(15) 2_655 .
O62 K2 O71 C73 -102.7(14) 3_665 .
O62 K2 O71 C73 -27.1(12) 2_655 .
O62 K2 O71 C73 50.5(14) . .
O71 K2 O71 C73 -157.2(14) 2_655 .
O71 K2 O71 C73 106.0(15) 3_665 .
C72 O71 C73 C74 -173(2) . .
K2 O71 C73 C74 50(2) . .
O71 C73 C74 O72 -66(2) . .
C73 C74 O72 C75 178.2(17) . .
C73 C74 O72 K2 50(2) . .
O51 K2 O72 C75 -141.8(15) 3_665 .
O51 K2 O72 C75 -77.7(13) . .
O51 K2 O72 C75 134.4(12) 2_655 .
O52 K2 O72 C75 -19.5(13) . .
O52 K2 O72 C75 18(4) 3_665 .
O52 K2 O72 C75 71.9(12) 2_655 .
O62 K2 O72 C75 -19.8(12) 3_665 .
O62 K2 O72 C75 -46(3) 2_655 .
O62 K2 O72 C75 81.3(13) . .
O71 K2 O72 C75 -83.5(13) 2_655 .
O71 K2 O72 C75 -146.1(13) . .
O71 K2 O72 C75 137.5(11) 3_665 .
O51 K2 O72 C74 -13.9(12) 3_665 .
O51 K2 O72 C74 50.3(13) . .
O51 K2 O72 C74 -97.7(13) 2_655 .
O52 K2 O72 C74 108.4(11) . .
O52 K2 O72 C74 146(5) 3_665 .
O52 K2 O72 C74 -160.2(11) 2_655 .
O62 K2 O72 C74 108.2(13) 3_665 .
O62 K2 O72 C74 82(4) 2_655 .
O62 K2 O72 C74 -150.7(12) . .
O71 K2 O72 C74 44.5(13) 2_655 .
O71 K2 O72 C74 -18.2(12) . .
O71 K2 O72 C74 -94.5(13) 3_665 .
C74 O72 C75 C76 170.7(17) . .
K2 O72 C75 C76 -60.2(17) . .
O72 C75 C76 N52 67(2) . .
C55 C56 N52 C66 74(2) . .
C55 C56 N52 C76 -161.7(15) . .
C55 C56 N52 K2 -42.1(16) . .
C65 C66 N52 C56 -159.0(16) . .
C65 C66 N52 C76 79(2) . .
C65 C66 N52 K2 -45.1(17) . .
C75 C76 N52 C56 78.8(19) . .
C75 C76 N52 C66 -157.3(17) . .
C75 C76 N52 K2 -35.7(18) . .
O51 K2 N52 C56 -106.5(11) 3_665 .
O51 K2 N52 C56 14.6(14) . .
O51 K2 N52 C56 139.0(11) 2_655 .
O52 K2 N52 C56 7.4(10) . .
O52 K2 N52 C56 -111.2(14) 3_665 .
O52 K2 N52 C56 120.7(12) 2_655 .
O62 K2 N52 C56 14.8(10) 3_665 .
O62 K2 N52 C56 -103.2(12) 2_655 .
O62 K2 N52 C56 130.1(12) . .
O71 K2 N52 C56 10.9(14) 2_655 .
O71 K2 N52 C56 -110.1(11) . .
O71 K2 N52 C56 136.3(11) 3_665 .
O51 K2 N52 C66 134.8(11) 3_665 .
O51 K2 N52 C66 -104.1(12) . .
O51 K2 N52 C66 20.3(12) 2_655 .
O52 K2 N52 C66 -111.4(11) . .
O52 K2 N52 C66 130.1(12) 3_665 .
O52 K2 N52 C66 2.0(10) 2_655 .
O62 K2 N52 C66 -103.9(11) 3_665 .
O62 K2 N52 C66 138.1(11) 2_655 .
O62 K2 N52 C66 11.4(10) . .
O71 K2 N52 C66 -107.9(12) 2_655 .
O71 K2 N52 C66 131.2(11) . .
O71 K2 N52 C66 17.6(12) 3_665 .
O51 K2 N52 C76 10.3(13) 3_665 .
O51 K2 N52 C76 131.5(12) . .
O51 K2 N52 C76 -104.1(12) 2_655 .
O52 K2 N52 C76 124.2(13) . .
O52 K2 N52 C76 5.6(11) 3_665 .
O52 K2 N52 C76 -122.5(12) 2_655 .
O62 K2 N52 C76 131.6(13) 3_665 .
O62 K2 N52 C76 13.6(11) 2_655 .
O62 K2 N52 C76 -113.1(12) . .
O71 K2 N52 C76 127.7(11) 2_655 .
O71 K2 N52 C76 6.8(13) . .
O71 K2 N52 C76 -106.9(12) 3_665 .
C13 C1S C2S O1S 168(37) 2_765 .
C15 C1S C2S O1S 133(7) 2_765 .
C14 C1S C2S O1S -111(7) 2_765 .
C6 C1S C2S O1S 15(12) 2_765 .
C1S C2S O1S C3S -21(10) . .
C2S O1S C3S C4S 178(8) . .
O1S C3S C4S C6 37(20) . 1_445
O1S C3S C4S C13 172(8) . 1_445
O1S C3S C4S C14 -132(7) . 1_445
C6 C1T C2T O1T 11(16) 2_765 .
C1T C2T O1T C3T -62(12) . .
C2T O1T C3T C4T -123(12) . .
C2T O1T C3T C14 -165(6) . 1_445
O1T C3T C4T C15 67(14) . 1_445
C14 C3T C4T C15 137(10) 1_445 1_445
O1T C3T C4T C13 -6(18) . 1_445
C14 C3T C4T C13 63(9) 1_445 1_445
O1T C3T C4T C14 -69(12) . 1_445
